data_4330342
loop_
_publ_author_name
'Yong-Fei Zeng'
'Xin Hu'
'Li Xue'
'Sui-Jun Liu'
'Tong-Liang Hu'
'Xian-He Bu'

_publ_section_title
;
 Fe20 Cluster Units Based Coordination Polymer from in Situ Ligand
 Conversion and Trapping of an Intermediate
;
_journal_name_full 'Inorganic Chemistry'
_journal_page_first 9571
_journal_page_last 9573
_journal_paper_doi 10.1021/ic300963z
_journal_volume 51
_journal_year 2012
_chemical_formula_sum 'C190 H302 Fe20 N6 O76'
_chemical_formula_weight 5003.38
_chemical_name_systematic
; 
 ? 
;
_space_group_IT_number 14
_symmetry_cell_setting monoclinic
_symmetry_space_group_name_Hall '-P 2ybc'
_symmetry_space_group_name_H-M 'P 1 21/c 1'
_atom_sites_solution_hydrogens geom
_atom_sites_solution_primary direct
_atom_sites_solution_secondary difmap
_audit_creation_method SHELXL-97
_cell_angle_alpha 90.00
_cell_angle_beta 107.847(4)
_cell_angle_gamma 90.00
_cell_formula_units_Z 2
_cell_length_a 17.812(5)
_cell_length_b 31.648(8)
_cell_length_c 20.691(6)
_cell_measurement_reflns_used 25444
_cell_measurement_temperature 113(2)
_cell_measurement_theta_max 25.3
_cell_measurement_theta_min 1.2
_cell_volume 11103(5)
_computing_structure_refinement 'SHELXL-97 (Sheldrick, 1997)'
_computing_structure_solution 'SHELXS-97 (Sheldrick, 1990)'
_diffrn_ambient_temperature 113(2)
_diffrn_detector_area_resol_mean 28.5714
_diffrn_measured_fraction_theta_full 0.999
_diffrn_measured_fraction_theta_max 0.999
_diffrn_measurement_device_type 'Bruker Smart APEX CCD area detector'
_diffrn_measurement_method 'profile data from \w-scans'
_diffrn_radiation_monochromator graphite
_diffrn_radiation_source 'fine-focus sealed tube'
_diffrn_radiation_type MoK\a
_diffrn_radiation_wavelength 0.71073
_diffrn_reflns_av_R_equivalents 0.1306
_diffrn_reflns_av_sigmaI/netI 0.1235
_diffrn_reflns_limit_h_max 21
_diffrn_reflns_limit_h_min -21
_diffrn_reflns_limit_k_max 37
_diffrn_reflns_limit_k_min -27
_diffrn_reflns_limit_l_max 24
_diffrn_reflns_limit_l_min -24
_diffrn_reflns_number 83719
_diffrn_reflns_theta_full 25.02
_diffrn_reflns_theta_max 25.02
_diffrn_reflns_theta_min 1.20
_exptl_absorpt_coefficient_mu 1.347
_exptl_absorpt_correction_T_max 0.980
_exptl_absorpt_correction_T_min 0.925
_exptl_absorpt_correction_type multi-scan
_exptl_crystal_colour Brown
_exptl_crystal_density_diffrn 1.497
_exptl_crystal_description Prism
_exptl_crystal_F_000 5224
_exptl_crystal_size_max 0.06
_exptl_crystal_size_mid 0.04
_exptl_crystal_size_min 0.03
_refine_diff_density_max 1.240
_refine_diff_density_min -0.623
_refine_diff_density_rms 0.140
_refine_ls_extinction_method none
_refine_ls_goodness_of_fit_ref 1.147
_refine_ls_hydrogen_treatment constr
_refine_ls_matrix_type full
_refine_ls_number_parameters 1610
_refine_ls_number_reflns 19568
_refine_ls_number_restraints 757
_refine_ls_restrained_S_all 1.135
_refine_ls_R_factor_all 0.1695
_refine_ls_R_factor_gt 0.1215
_refine_ls_shift/su_max 0.02
_refine_ls_shift/su_mean 0.017
_refine_ls_structure_factor_coef Fsqd
_refine_ls_weighting_details 'calc w=1/[\s^2^(Fo^2^)+(0.1603P)^2^+13.1986P] where P=(Fo^2^+2Fc^2^)/3'
_refine_ls_weighting_scheme calc
_refine_ls_wR_factor_gt 0.3041
_refine_ls_wR_factor_ref 0.3437
_reflns_number_gt 12955
_reflns_number_total 19568
_reflns_threshold_expression >2sigma(I)
_cod_data_source_file ic300963z_si_002_2.cif
_cod_data_source_block 1.squeezed
_cod_database_code 4330342

loop_
_symmetry_equiv_pos_as_xyz
'x, y, z'
'-x, y+1/2, -z+1/2'
'-x, -y, -z'
'x, -y-1/2, z-1/2'

loop_
_atom_site_label
_atom_site_type_symbol
_atom_site_fract_x
_atom_site_fract_y
_atom_site_fract_z
_atom_site_U_iso_or_equiv
_atom_site_adp_type
_atom_site_occupancy
_atom_site_symmetry_multiplicity
_atom_site_calc_flag
_atom_site_refinement_flags
_atom_site_disorder_assembly
_atom_site_disorder_group
C1 C 0.6431(6) 0.5303(3) 1.1239(5) 0.054(3) Uani 1 1 d . . .
H1A H 0.6645 0.5024 1.1421 0.064 Uiso 1 1 calc R . .
H1B H 0.6651 0.5518 1.1594 0.064 Uiso 1 1 calc R . .
C2 C 0.6488(6) 0.5029(3) 1.0108(5) 0.050(2) Uani 1 1 d . . .
H2A H 0.6755 0.5066 0.9756 0.060 Uiso 1 1 calc R . .
H2B H 0.6682 0.4764 1.0357 0.060 Uiso 1 1 calc R . .
C3 C 0.6670(6) 0.5406(4) 1.0600(6) 0.060(3) Uani 1 1 d . . .
C4 C 0.7568(7) 0.5517(4) 1.0805(6) 0.070(3) Uani 1 1 d . . .
H4A H 0.7883 0.5290 1.1090 0.085 Uiso 1 1 calc R . .
H4B H 0.7736 0.5548 1.0393 0.085 Uiso 1 1 calc R . .
C5 C 0.3026(7) 0.7206(4) 1.0317(5) 0.065(3) Uani 1 1 d . . .
H5A H 0.2589 0.7390 1.0055 0.078 Uiso 1 1 calc R . .
H5B H 0.3509 0.7380 1.0481 0.078 Uiso 1 1 calc R . .
C6 C 0.3508(8) 0.6760(3) 1.1379(6) 0.069(3) Uani 1 1 d . . .
H6A H 0.3959 0.6952 1.1576 0.083 Uiso 1 1 calc R . .
H6B H 0.3346 0.6640 1.1758 0.083 Uiso 1 1 calc R . .
C7 C 0.2825(7) 0.7012(3) 1.0916(5) 0.060(3) Uani 1 1 d . . .
C8 C 0.2052(7) 0.6773(3) 1.0701(6) 0.063(3) Uani 1 1 d . . .
H8A H 0.1873 0.6735 1.0202 0.075 Uiso 1 1 calc R . .
H8B H 0.2124 0.6490 1.0916 0.075 Uiso 1 1 calc R . .
C9 C 0.1856(7) 0.7334(3) 1.1300(5) 0.052(3) Uani 1 1 d . . .
C10 C 0.0520(6) 0.6334(4) 0.6990(6) 0.081(4) Uani 1 1 d D . .
C11 C -0.0255(8) 0.6214(7) 0.6540(9) 0.055(8) Uani 0.385(13) 1 d PDU A 1
H11B H -0.0129 0.5911 0.6482 0.066 Uiso 0.385(13) 1 calc PR A 1
C12 C -0.0894(9) 0.6136(14) 0.6848(15) 0.19(3) Uani 0.385(13) 1 d PDU A 1
H12A H -0.0672 0.6161 0.7348 0.224 Uiso 0.385(13) 1 calc PR A 1
H12B H -0.1088 0.5844 0.6743 0.224 Uiso 0.385(13) 1 calc PR A 1
C13 C -0.1593(16) 0.6442(17) 0.6600(18) 0.28(5) Uani 0.385(13) 1 d PDU A 1
H13A H -0.1434 0.6727 0.6792 0.339 Uiso 0.385(13) 1 calc PR A 1
H13B H -0.2035 0.6344 0.6756 0.339 Uiso 0.385(13) 1 calc PR A 1
C14 C -0.1860(13) 0.6466(12) 0.5820(18) 0.120(15) Uani 0.385(13) 1 d PDU A 1
H14A H -0.2319 0.6658 0.5661 0.144 Uiso 0.385(13) 1 calc PR A 1
H14B H -0.2024 0.6182 0.5627 0.144 Uiso 0.385(13) 1 calc PR A 1
C15 C -0.1180(19) 0.6629(13) 0.5577(17) 0.196(12) Uani 0.385(13) 1 d PDU A 1
H15A H -0.1355 0.6647 0.5076 0.236 Uiso 0.385(13) 1 calc PR A 1
H15B H -0.1027 0.6916 0.5761 0.236 Uiso 0.385(13) 1 calc PR A 1
C16 C -0.0468(13) 0.6334(14) 0.5814(7) 0.196(12) Uani 0.385(13) 1 d PDU A 1
H16A H -0.0582 0.6073 0.5536 0.236 Uiso 0.385(13) 1 calc PR A 1
H16B H -0.0008 0.6473 0.5731 0.236 Uiso 0.385(13) 1 calc PR A 1
C11' C -0.0343(7) 0.6305(4) 0.6938(6) 0.059(5) Uani 0.615(13) 1 d PDU A 2
H11A H -0.0398 0.6356 0.7398 0.071 Uiso 0.615(13) 1 calc PR A 2
C12' C -0.0827(9) 0.6639(4) 0.6449(8) 0.086(7) Uani 0.615(13) 1 d PDU A 2
H12C H -0.0613 0.6924 0.6599 0.104 Uiso 0.615(13) 1 calc PR A 2
H12D H -0.1382 0.6631 0.6451 0.104 Uiso 0.615(13) 1 calc PR A 2
C13' C -0.0793(17) 0.6555(5) 0.5727(8) 0.196(12) Uani 0.615(13) 1 d PDU A 2
H13C H -0.0240 0.6576 0.5721 0.236 Uiso 0.615(13) 1 calc PR A 2
H13D H -0.1108 0.6771 0.5412 0.236 Uiso 0.615(13) 1 calc PR A 2
C14' C -0.1119(13) 0.6112(5) 0.5488(6) 0.092(7) Uani 0.615(13) 1 d PDU A 2
H14C H -0.1086 0.6058 0.5026 0.110 Uiso 0.615(13) 1 calc PR A 2
H14D H -0.1680 0.6095 0.5471 0.110 Uiso 0.615(13) 1 calc PR A 2
C15' C -0.0636(13) 0.5775(4) 0.5984(8) 0.092(7) Uani 0.615(13) 1 d PDU A 2
H15C H -0.0856 0.5491 0.5837 0.110 Uiso 0.615(13) 1 calc PR A 2
H15D H -0.0083 0.5780 0.5978 0.110 Uiso 0.615(13) 1 calc PR A 2
C16' C -0.0658(9) 0.5861(4) 0.6705(7) 0.086(7) Uani 0.615(13) 1 d PDU A 2
H16C H -0.0334 0.5647 0.7018 0.103 Uiso 0.615(13) 1 calc PR A 2
H16D H -0.1207 0.5835 0.6718 0.103 Uiso 0.615(13) 1 calc PR A 2
C17 C 0.2347(7) 0.6307(3) 0.6406(5) 0.060(3) Uani 1 1 d . . .
C18 C 0.2512(9) 0.6236(4) 0.5732(6) 0.072(3) Uani 1 1 d . . .
H18A H 0.3012 0.6069 0.5833 0.086 Uiso 1 1 calc R . .
C19 C 0.2658(11) 0.6663(4) 0.5422(6) 0.102(6) Uani 1 1 d . . .
H19A H 0.2192 0.6848 0.5355 0.122 Uiso 1 1 calc R . .
H19B H 0.3119 0.6806 0.5739 0.122 Uiso 1 1 calc R . .
C20 C 0.2807(11) 0.6595(5) 0.4751(7) 0.103(5) Uani 1 1 d . . .
H20A H 0.2837 0.6873 0.4542 0.124 Uiso 1 1 calc R . .
H20B H 0.3323 0.6453 0.4833 0.124 Uiso 1 1 calc R . .
C21 C 0.2197(12) 0.6341(5) 0.4277(8) 0.110(6) Uani 1 1 d . . .
H21A H 0.2369 0.6276 0.3876 0.132 Uiso 1 1 calc R . .
H21B H 0.1708 0.6511 0.4120 0.132 Uiso 1 1 calc R . .
C22 C 0.2012(17) 0.5935(6) 0.4563(8) 0.186(13) Uani 1 1 d . . .
H22A H 0.2449 0.5734 0.4604 0.223 Uiso 1 1 calc R . .
H22B H 0.1528 0.5813 0.4244 0.223 Uiso 1 1 calc R . .
C23 C 0.1891(12) 0.5988(6) 0.5255(7) 0.135(8) Uani 1 1 d . . .
H23A H 0.1377 0.6127 0.5195 0.162 Uiso 1 1 calc R . .
H23B H 0.1870 0.5704 0.5452 0.162 Uiso 1 1 calc R . .
C24 C 0.1291(5) 0.7303(3) 0.8427(5) 0.059(3) Uani 1 1 d D . .
C25 C 0.0601(7) 0.7506(6) 0.8581(6) 0.055(5) Uani 0.61(3) 1 d PDU B 1
H25A H 0.0518 0.7792 0.8365 0.066 Uiso 0.61(3) 1 calc PR B 1
C26 C -0.0149(7) 0.7244(9) 0.8266(10) 0.132(9) Uani 0.61(3) 1 d PDU B 1
H26A H -0.0076 0.6956 0.8463 0.158 Uiso 0.61(3) 1 calc PR B 1
H26B H -0.0245 0.7218 0.7771 0.158 Uiso 0.61(3) 1 calc PR B 1
C27 C -0.0865(7) 0.7455(12) 0.8403(11) 0.204(16) Uani 0.61(3) 1 d PDU B 1
H27A H -0.1345 0.7284 0.8201 0.245 Uiso 0.61(3) 1 calc PR B 1
H27B H -0.0951 0.7740 0.8195 0.245 Uiso 0.61(3) 1 calc PR B 1
C28 C -0.0704(10) 0.7490(10) 0.9180(11) 0.130(12) Uani 0.61(3) 1 d PDU B 1
H28A H -0.1168 0.7614 0.9277 0.156 Uiso 0.61(3) 1 calc PR B 1
H28B H -0.0610 0.7206 0.9388 0.156 Uiso 0.61(3) 1 calc PR B 1
C29 C 0.0024(10) 0.7771(8) 0.9481(8) 0.091(8) Uani 0.61(3) 1 d PDU B 1
H29A H 0.0123 0.7803 0.9976 0.110 Uiso 0.61(3) 1 calc PR B 1
H29B H -0.0069 0.8055 0.9271 0.110 Uiso 0.61(3) 1 calc PR B 1
C30 C 0.0748(8) 0.7564(7) 0.9343(6) 0.073(7) Uani 0.61(3) 1 d PDU B 1
H30A H 0.1219 0.7744 0.9533 0.088 Uiso 0.61(3) 1 calc PR B 1
H30B H 0.0853 0.7285 0.9572 0.088 Uiso 0.61(3) 1 calc PR B 1
C25' C 0.0689(10) 0.7619(8) 0.8507(11) 0.13(2) Uani 0.39(3) 1 d PDU B 2
H25B H 0.0704 0.7874 0.8226 0.151 Uiso 0.39(3) 1 calc PR B 2
C26' C -0.0138(8) 0.7422(13) 0.8251(17) 0.132(9) Uani 0.39(3) 1 d PDU B 2
H26C H -0.0264 0.7355 0.7761 0.158 Uiso 0.39(3) 1 calc PR B 2
H26D H -0.0145 0.7154 0.8497 0.158 Uiso 0.39(3) 1 calc PR B 2
C27' C -0.0764(12) 0.7724(17) 0.8358(18) 0.204(16) Uani 0.39(3) 1 d PDU B 2
H27C H -0.1290 0.7588 0.8198 0.245 Uiso 0.39(3) 1 calc PR B 2
H27D H -0.0780 0.7985 0.8091 0.245 Uiso 0.39(3) 1 calc PR B 2
C28' C -0.0561(16) 0.7834(15) 0.9122(17) 0.116(16) Uani 0.39(3) 1 d PDU B 2
H28C H -0.0971 0.8021 0.9196 0.140 Uiso 0.39(3) 1 calc PR B 2
H28D H -0.0540 0.7573 0.9390 0.140 Uiso 0.39(3) 1 calc PR B 2
C29' C 0.0247(19) 0.8057(12) 0.9348(17) 0.124(18) Uani 0.39(3) 1 d PDU B 2
H29C H 0.0379 0.8140 0.9831 0.149 Uiso 0.39(3) 1 calc PR B 2
H29D H 0.0227 0.8316 0.9075 0.149 Uiso 0.39(3) 1 calc PR B 2
C30' C 0.0882(14) 0.7755(13) 0.9251(14) 0.15(3) Uani 0.39(3) 1 d PDU B 2
H30C H 0.1402 0.7897 0.9396 0.183 Uiso 0.39(3) 1 calc PR B 2
H30D H 0.0915 0.7502 0.9540 0.183 Uiso 0.39(3) 1 calc PR B 2
C31 C 0.3314(7) 0.7372(3) 0.8192(6) 0.054(3) Uani 1 1 d . . .
C32 C 0.3955(6) 0.7717(3) 0.8313(5) 0.052(2) Uani 1 1 d . . .
H32A H 0.4189 0.7704 0.7932 0.063 Uiso 1 1 calc R . .
C33 C 0.3548(8) 0.8145(3) 0.8284(6) 0.065(3) Uani 1 1 d . . .
H33A H 0.3154 0.8184 0.7832 0.077 Uiso 1 1 calc R . .
H33B H 0.3269 0.8155 0.8631 0.077 Uiso 1 1 calc R . .
C34 C 0.4162(10) 0.8497(4) 0.8415(7) 0.086(4) Uani 1 1 d . . .
H34A H 0.4390 0.8508 0.8035 0.104 Uiso 1 1 calc R . .
H34B H 0.3903 0.8772 0.8433 0.104 Uiso 1 1 calc R . .
C35 C 0.4794(11) 0.8432(5) 0.9051(9) 0.113(6) Uani 1 1 d . . .
H35A H 0.4572 0.8457 0.9433 0.136 Uiso 1 1 calc R . .
H35B H 0.5190 0.8660 0.9102 0.136 Uiso 1 1 calc R . .
C36 C 0.5208(9) 0.8005(6) 0.9097(9) 0.116(6) Uani 1 1 d . . .
H36A H 0.5497 0.7993 0.8758 0.139 Uiso 1 1 calc R . .
H36B H 0.5594 0.7972 0.9554 0.139 Uiso 1 1 calc R . .
C37 C 0.4605(8) 0.7651(4) 0.8967(7) 0.088(4) Uani 1 1 d . . .
H37A H 0.4870 0.7378 0.8949 0.105 Uiso 1 1 calc R . .
H37B H 0.4377 0.7637 0.9347 0.105 Uiso 1 1 calc R . .
C38 C 0.1794(6) 0.5885(3) 0.9077(5) 0.063(3) Uani 1 1 d D . .
C39 C 0.1553(9) 0.5531(4) 0.9457(7) 0.081(7) Uani 0.614(16) 1 d PDU C 1
H39A H 0.1980 0.5313 0.9566 0.097 Uiso 0.614(16) 1 calc PR C 1
C40 C 0.0790(10) 0.5322(5) 0.9002(9) 0.096(8) Uani 0.614(16) 1 d PDU C 1
H40A H 0.0866 0.5231 0.8569 0.115 Uiso 0.614(16) 1 calc PR C 1
H40B H 0.0665 0.5070 0.9232 0.115 Uiso 0.614(16) 1 calc PR C 1
C41 C 0.0104(12) 0.5640(9) 0.8859(11) 0.172(17) Uani 0.614(16) 1 d PDU C 1
H41A H -0.0387 0.5505 0.8571 0.206 Uiso 0.614(16) 1 calc PR C 1
H41B H 0.0218 0.5887 0.8610 0.206 Uiso 0.614(16) 1 calc PR C 1
C42 C -0.0010(11) 0.5787(9) 0.9532(13) 0.146(13) Uani 0.614(16) 1 d PDU C 1
H42A H -0.0456 0.5989 0.9439 0.176 Uiso 0.614(16) 1 calc PR C 1
H42B H -0.0135 0.5541 0.9777 0.176 Uiso 0.614(16) 1 calc PR C 1
C43 C 0.0750(14) 0.6002(7) 0.9972(12) 0.147(13) Uani 0.614(16) 1 d PDU C 1
H43A H 0.0679 0.6101 1.0403 0.177 Uiso 0.614(16) 1 calc PR C 1
H43B H 0.0872 0.6250 0.9730 0.177 Uiso 0.614(16) 1 calc PR C 1
C44 C 0.1440(10) 0.5679(6) 1.0122(6) 0.095(6) Uani 0.614(16) 1 d PDU C 1
H44A H 0.1931 0.5812 1.0410 0.114 Uiso 0.614(16) 1 calc PR C 1
H44B H 0.1322 0.5433 1.0371 0.114 Uiso 0.614(16) 1 calc PR C 1
C39' C 0.1233(9) 0.5644(6) 0.9344(7) 0.048(7) Uani 0.386(16) 1 d PDU C 2
H39B H 0.1454 0.5352 0.9450 0.057 Uiso 0.386(16) 1 calc PR C 2
C40' C 0.0424(10) 0.5597(9) 0.8809(9) 0.077(10) Uani 0.386(16) 1 d PDU C 2
H40C H 0.0488 0.5466 0.8394 0.093 Uiso 0.386(16) 1 calc PR C 2
H40D H 0.0185 0.5880 0.8685 0.093 Uiso 0.386(16) 1 calc PR C 2
C41' C -0.0125(13) 0.5322(10) 0.9080(13) 0.121(16) Uani 0.386(16) 1 d PDU C 2
H41C H -0.0651 0.5305 0.8735 0.145 Uiso 0.386(16) 1 calc PR C 2
H41D H 0.0092 0.5033 0.9169 0.145 Uiso 0.386(16) 1 calc PR C 2
C42' C -0.0205(13) 0.5514(11) 0.9738(15) 0.15(2) Uani 0.386(16) 1 d PDU C 2
H42C H -0.0555 0.5334 0.9913 0.174 Uiso 0.386(16) 1 calc PR C 2
H42D H -0.0444 0.5798 0.9645 0.174 Uiso 0.386(16) 1 calc PR C 2
C43' C 0.0612(15) 0.5546(10) 1.0275(10) 0.099(13) Uani 0.386(16) 1 d PDU C 2
H43C H 0.0844 0.5260 1.0381 0.118 Uiso 0.386(16) 1 calc PR C 2
H43D H 0.0558 0.5670 1.0698 0.118 Uiso 0.386(16) 1 calc PR C 2
C44' C 0.1157(14) 0.5826(9) 1.0002(9) 0.095(6) Uani 0.386(16) 1 d PDU C 2
H44C H 0.0938 0.6115 0.9920 0.114 Uiso 0.386(16) 1 calc PR C 2
H44D H 0.1685 0.5842 1.0345 0.114 Uiso 0.386(16) 1 calc PR C 2
C45 C 0.4482(6) 0.6326(3) 0.7455(5) 0.060(3) Uani 1 1 d D . .
C46 C 0.5042(8) 0.6593(3) 0.7209(6) 0.048(5) Uani 0.545(16) 1 d PDU D 1
H46A H 0.5564 0.6598 0.7571 0.058 Uiso 0.545(16) 1 calc PR D 1
C47 C 0.4722(11) 0.7047(3) 0.7089(9) 0.074(7) Uani 0.545(16) 1 d PDU D 1
H47A H 0.4191 0.7045 0.6750 0.089 Uiso 0.545(16) 1 calc PR D 1
H47B H 0.4672 0.7164 0.7518 0.089 Uiso 0.545(16) 1 calc PR D 1
C48 C 0.5274(13) 0.7327(4) 0.6836(11) 0.083(8) Uani 0.545(16) 1 d PDU D 1
H48A H 0.5051 0.7616 0.6746 0.099 Uiso 0.545(16) 1 calc PR D 1
H48B H 0.5793 0.7347 0.7190 0.099 Uiso 0.545(16) 1 calc PR D 1
C49 C 0.5381(14) 0.7145(5) 0.6185(10) 0.095(9) Uani 0.545(16) 1 d PDU D 1
H49A H 0.5746 0.7326 0.6031 0.114 Uiso 0.545(16) 1 calc PR D 1
H49B H 0.4867 0.7141 0.5823 0.114 Uiso 0.545(16) 1 calc PR D 1
C50 C 0.5713(11) 0.6695(5) 0.6309(9) 0.069(7) Uani 0.545(16) 1 d PDU D 1
H50A H 0.6242 0.6701 0.6651 0.083 Uiso 0.545(16) 1 calc PR D 1
H50B H 0.5769 0.6579 0.5881 0.083 Uiso 0.545(16) 1 calc PR D 1
C51 C 0.5159(12) 0.6411(4) 0.6562(9) 0.071(7) Uani 0.545(16) 1 d PDU D 1
H51A H 0.4643 0.6388 0.6206 0.086 Uiso 0.545(16) 1 calc PR D 1
H51B H 0.5388 0.6123 0.6655 0.086 Uiso 0.545(16) 1 calc PR D 1
C46' C 0.4662(12) 0.6714(5) 0.7097(8) 0.107(13) Uani 0.455(16) 1 d PDU D 2
H46B H 0.4168 0.6885 0.6924 0.128 Uiso 0.455(16) 1 calc PR D 2
C47' C 0.5292(13) 0.6986(5) 0.7594(8) 0.074(8) Uani 0.455(16) 1 d PDU D 2
H47C H 0.5088 0.7088 0.7960 0.088 Uiso 0.455(16) 1 calc PR D 2
H47D H 0.5765 0.6812 0.7803 0.088 Uiso 0.455(16) 1 calc PR D 2
C48' C 0.5521(17) 0.7365(5) 0.7237(12) 0.102(11) Uani 0.455(16) 1 d PDU D 2
H48C H 0.5948 0.7525 0.7566 0.122 Uiso 0.455(16) 1 calc PR D 2
H48D H 0.5061 0.7555 0.7068 0.122 Uiso 0.455(16) 1 calc PR D 2
C49' C 0.5801(17) 0.7222(8) 0.6640(14) 0.147(17) Uani 0.455(16) 1 d PDU D 2
H49C H 0.6283 0.7047 0.6810 0.177 Uiso 0.455(16) 1 calc PR D 2
H49D H 0.5931 0.7472 0.6408 0.177 Uiso 0.455(16) 1 calc PR D 2
C50' C 0.5147(18) 0.6963(8) 0.6136(9) 0.126(16) Uani 0.455(16) 1 d PDU D 2
H50C H 0.4675 0.7143 0.5948 0.152 Uiso 0.455(16) 1 calc PR D 2
H50D H 0.5331 0.6868 0.5754 0.152 Uiso 0.455(16) 1 calc PR D 2
C51' C 0.4930(16) 0.6578(6) 0.6491(8) 0.082(10) Uani 0.455(16) 1 d PDU D 2
H51C H 0.5393 0.6390 0.6651 0.099 Uiso 0.455(16) 1 calc PR D 2
H51D H 0.4501 0.6419 0.6165 0.099 Uiso 0.455(16) 1 calc PR D 2
O28 O 0.5259(8) 0.6453(4) 0.9487(6) 0.105(4) Uani 0.906(12) 1 d PDU A 1
O27 O 0.5041(5) 0.6796(3) 1.0345(4) 0.0341(19) Uani 0.906(12) 1 d PDU A 1
C52 C 0.5398(6) 0.6736(4) 0.9958(6) 0.104(5) Uani 0.906(12) 1 d PDU A 1
C53 C 0.6084(7) 0.7036(5) 1.0062(6) 0.120(6) Uani 0.906(12) 1 d PDU A 1
H53A H 0.5888 0.7332 1.0064 0.144 Uiso 0.906(12) 1 calc PR A 1
C54 C 0.6716(8) 0.6948(6) 1.0744(6) 0.121(6) Uani 0.906(12) 1 d PDU A 1
H54A H 0.6931 0.6660 1.0743 0.145 Uiso 0.906(12) 1 calc PR A 1
H54B H 0.6479 0.6967 1.1118 0.145 Uiso 0.906(12) 1 calc PR A 1
C55 C 0.7385(9) 0.7276(6) 1.0857(6) 0.134(8) Uani 0.906(12) 1 d PDU A 1
H55A H 0.7172 0.7563 1.0870 0.160 Uiso 0.906(12) 1 calc PR A 1
H55B H 0.7792 0.7222 1.1298 0.160 Uiso 0.906(12) 1 calc PR A 1
C56 C 0.7758(7) 0.7247(6) 1.0280(7) 0.137(8) Uani 0.906(12) 1 d PDU A 1
H56A H 0.8177 0.7463 1.0349 0.164 Uiso 0.906(12) 1 calc PR A 1
H56B H 0.8003 0.6966 1.0288 0.164 Uiso 0.906(12) 1 calc PR A 1
C57 C 0.7134(9) 0.7316(5) 0.9591(7) 0.120(7) Uani 0.906(12) 1 d PDU A 1
H57A H 0.7381 0.7286 0.9225 0.143 Uiso 0.906(12) 1 calc PR A 1
H57B H 0.6920 0.7606 0.9569 0.143 Uiso 0.906(12) 1 calc PR A 1
C58 C 0.6458(8) 0.6993(6) 0.9482(6) 0.126(7) Uani 0.906(12) 1 d PDU A 1
H58A H 0.6665 0.6703 0.9478 0.152 Uiso 0.906(12) 1 calc PR A 1
H58B H 0.6054 0.7045 0.9040 0.152 Uiso 0.906(12) 1 calc PR A 1
O28' O 0.469(6) 0.651(3) 0.951(4) 0.105(4) Uani 0.094(12) 1 d PDU A -2
O27' O 0.521(6) 0.682(4) 1.050(4) 0.0341(19) Uani 0.094(12) 1 d PDU A -2
C52' C 0.523(4) 0.670(2) 0.994(4) 0.104(5) Uani 0.094(12) 1 d PDU A -2
C53' C 0.603(4) 0.686(2) 0.996(4) 0.120(6) Uani 0.094(12) 1 d PDU A -2
H53B H 0.5977 0.7165 0.9805 0.144 Uiso 0.094(12) 1 calc PR A -2
C54' C 0.660(4) 0.685(4) 1.069(4) 0.121(6) Uani 0.094(12) 1 d PDU A -2
H54C H 0.6382 0.7018 1.0996 0.145 Uiso 0.094(12) 1 calc PR A -2
H54D H 0.6653 0.6552 1.0858 0.145 Uiso 0.094(12) 1 calc PR A -2
C55' C 0.741(5) 0.702(5) 1.071(6) 0.134(8) Uani 0.094(12) 1 d PDU A -2
H55C H 0.7775 0.7011 1.1176 0.160 Uiso 0.094(12) 1 calc PR A -2
H55D H 0.7357 0.7321 1.0557 0.160 Uiso 0.094(12) 1 calc PR A -2
C56' C 0.774(4) 0.676(4) 1.023(6) 0.137(8) Uani 0.094(12) 1 d PDU A -2
H56C H 0.8266 0.6870 1.0243 0.164 Uiso 0.094(12) 1 calc PR A -2
H56D H 0.7813 0.6461 1.0392 0.164 Uiso 0.094(12) 1 calc PR A -2
C57' C 0.718(5) 0.678(4) 0.950(5) 0.120(7) Uani 0.094(12) 1 d PDU A -2
H57C H 0.7390 0.6606 0.9199 0.143 Uiso 0.094(12) 1 calc PR A -2
H57D H 0.7119 0.7071 0.9339 0.143 Uiso 0.094(12) 1 calc PR A -2
C58' C 0.636(5) 0.660(4) 0.949(4) 0.126(7) Uani 0.094(12) 1 d PDU A -2
H58C H 0.5997 0.6612 0.9020 0.152 Uiso 0.094(12) 1 calc PR A -2
H58D H 0.6416 0.6302 0.9639 0.152 Uiso 0.094(12) 1 calc PR A -2
C59 C 0.3295(6) 0.5650(3) 1.2341(6) 0.057(3) Uani 1 1 d . . .
C60 C 0.2522(7) 0.5633(4) 1.2491(6) 0.069(3) Uani 1 1 d . . .
H60A H 0.2647 0.5696 1.2987 0.082 Uiso 1 1 calc R . .
C61 C 0.1927(7) 0.5963(4) 1.2128(6) 0.075(4) Uani 1 1 d . . .
H61A H 0.1818 0.5932 1.1632 0.090 Uiso 1 1 calc R . .
H61B H 0.2153 0.6248 1.2258 0.090 Uiso 1 1 calc R . .
C62 C 0.1141(9) 0.5923(6) 1.2304(7) 0.102(5) Uani 1 1 d . . .
H62A H 0.1233 0.5991 1.2790 0.122 Uiso 1 1 calc R . .
H62B H 0.0749 0.6127 1.2029 0.122 Uiso 1 1 calc R . .
C63 C 0.0828(10) 0.5478(6) 1.2159(10) 0.121(6) Uani 1 1 d . . .
H63A H 0.0726 0.5415 1.1671 0.145 Uiso 1 1 calc R . .
H63B H 0.0322 0.5454 1.2262 0.145 Uiso 1 1 calc R . .
C64 C 0.1414(13) 0.5157(6) 1.2583(13) 0.149(8) Uani 1 1 d . . .
H64A H 0.1196 0.4868 1.2486 0.178 Uiso 1 1 calc R . .
H64B H 0.1514 0.5216 1.3072 0.178 Uiso 1 1 calc R . .
C65 C 0.2204(10) 0.5193(5) 1.2399(11) 0.119(6) Uani 1 1 d . . .
H65A H 0.2599 0.4998 1.2691 0.142 Uiso 1 1 calc R . .
H65B H 0.2108 0.5106 1.1921 0.142 Uiso 1 1 calc R . .
C66 C 0.5635(7) 0.5909(4) 1.2522(5) 0.060(3) Uani 1 1 d . . .
C67 C 0.6425(10) 0.6135(5) 1.2809(8) 0.103(5) Uani 1 1 d . . .
H67A H 0.6823 0.5906 1.2844 0.123 Uiso 1 1 calc R . .
C68 C 0.6595(10) 0.6438(5) 1.2349(8) 0.109(5) Uani 1 1 d . . .
H68A H 0.6143 0.6634 1.2189 0.131 Uiso 1 1 calc R . .
H68B H 0.6650 0.6285 1.1949 0.131 Uiso 1 1 calc R . .
C69 C 0.7388(12) 0.6711(7) 1.2684(14) 0.158(9) Uani 1 1 d . . .
H69A H 0.7857 0.6536 1.2712 0.190 Uiso 1 1 calc R . .
H69B H 0.7395 0.6959 1.2395 0.190 Uiso 1 1 calc R . .
C70 C 0.7418(16) 0.6853(8) 1.3364(13) 0.184(12) Uani 1 1 d . . .
H70A H 0.7001 0.7067 1.3324 0.220 Uiso 1 1 calc R . .
H70B H 0.7934 0.6990 1.3580 0.220 Uiso 1 1 calc R . .
C71 C 0.7309(11) 0.6497(6) 1.3813(8) 0.126(7) Uani 1 1 d . . .
H71A H 0.7307 0.6614 1.4256 0.151 Uiso 1 1 calc R . .
H71B H 0.7759 0.6299 1.3896 0.151 Uiso 1 1 calc R . .
C72 C 0.6544(11) 0.6256(6) 1.3496(7) 0.119(6) Uani 1 1 d . . .
H72A H 0.6543 0.5999 1.3769 0.143 Uiso 1 1 calc R . .
H72B H 0.6096 0.6435 1.3517 0.143 Uiso 1 1 calc R . .
C73 C 0.3740(5) 0.4369(3) 1.1735(5) 0.059(3) Uani 1 1 d D . .
C74 C 0.3182(7) 0.4010(4) 1.1684(6) 0.080(4) Uani 0.689(14) 1 d PDU E 1
H74A H 0.3454 0.3741 1.1636 0.097 Uiso 0.689(14) 1 calc PR E 1
C75 C 0.2927(8) 0.3985(4) 1.2336(5) 0.064(5) Uani 0.689(14) 1 d PDU E 1
H75A H 0.3398 0.3958 1.2741 0.076 Uiso 0.689(14) 1 calc PR E 1
H75B H 0.2641 0.4245 1.2384 0.076 Uiso 0.689(14) 1 calc PR E 1
C76 C 0.2387(10) 0.3596(5) 1.2279(7) 0.108(8) Uani 0.689(14) 1 d PDU E 1
H76A H 0.2682 0.3336 1.2247 0.130 Uiso 0.689(14) 1 calc PR E 1
H76B H 0.2217 0.3575 1.2691 0.130 Uiso 0.689(14) 1 calc PR E 1
C77 C 0.1662(8) 0.3634(6) 1.1651(8) 0.110(9) Uani 0.689(14) 1 d PDU E 1
H77A H 0.1350 0.3884 1.1699 0.132 Uiso 0.689(14) 1 calc PR E 1
H77B H 0.1326 0.3381 1.1616 0.132 Uiso 0.689(14) 1 calc PR E 1
C78 C 0.1902(9) 0.3677(6) 1.1003(6) 0.109(8) Uani 0.689(14) 1 d PDU E 1
H78A H 0.1426 0.3712 1.0606 0.131 Uiso 0.689(14) 1 calc PR E 1
H78B H 0.2180 0.3418 1.0934 0.131 Uiso 0.689(14) 1 calc PR E 1
C79 C 0.2448(7) 0.4063(5) 1.1062(5) 0.082(6) Uani 0.689(14) 1 d PDU E 1
H79A H 0.2608 0.4088 1.0646 0.099 Uiso 0.689(14) 1 calc PR E 1
H79B H 0.2162 0.4324 1.1109 0.099 Uiso 0.689(14) 1 calc PR E 1
C74' C 0.3242(11) 0.3988(5) 1.1717(13) 0.080(4) Uani 0.311(14) 1 d PDU E 2
H74B H 0.3448 0.3842 1.2165 0.097 Uiso 0.311(14) 1 calc PR E 2
C75' C 0.2376(12) 0.4108(8) 1.162(2) 0.13(2) Uani 0.311(14) 1 d PDU E 2
H75C H 0.2146 0.4240 1.1167 0.158 Uiso 0.311(14) 1 calc PR E 2
H75D H 0.2349 0.4316 1.1969 0.158 Uiso 0.311(14) 1 calc PR E 2
C76' C 0.190(2) 0.3708(12) 1.167(3) 0.31(8) Uani 0.311(14) 1 d PDU E 2
H76C H 0.2124 0.3583 1.2133 0.377 Uiso 0.311(14) 1 calc PR E 2
H76D H 0.1347 0.3784 1.1610 0.377 Uiso 0.311(14) 1 calc PR E 2
C77' C 0.1950(17) 0.3385(10) 1.113(2) 0.116(19) Uani 0.311(14) 1 d PDU E 2
H77C H 0.1655 0.3126 1.1178 0.139 Uiso 0.311(14) 1 calc PR E 2
H77D H 0.1702 0.3504 1.0676 0.139 Uiso 0.311(14) 1 calc PR E 2
C78' C 0.2812(19) 0.3270(6) 1.1218(19) 0.094(15) Uani 0.311(14) 1 d PDU E 2
H78C H 0.2835 0.3066 1.0862 0.113 Uiso 0.311(14) 1 calc PR E 2
H78D H 0.3052 0.3136 1.1666 0.113 Uiso 0.311(14) 1 calc PR E 2
C79' C 0.3280(18) 0.3673(7) 1.1162(17) 0.120(19) Uani 0.311(14) 1 d PDU E 2
H79C H 0.3836 0.3599 1.1217 0.145 Uiso 0.311(14) 1 calc PR E 2
H79D H 0.3052 0.3803 1.0709 0.145 Uiso 0.311(14) 1 calc PR E 2
C80 C 0.5841(7) 0.4849(3) 1.3850(5) 0.058(3) Uani 1 1 d . . .
C81 C 0.6029(7) 0.5019(4) 1.4557(6) 0.074(4) Uani 1 1 d . . .
H81A H 0.5917 0.4793 1.4852 0.089 Uiso 1 1 calc R . .
C82 C 0.5571(9) 0.5395(4) 1.4613(6) 0.085(4) Uani 1 1 d . . .
H82A H 0.5002 0.5324 1.4456 0.102 Uiso 1 1 calc R . .
H82B H 0.5663 0.5619 1.4313 0.102 Uiso 1 1 calc R . .
C83 C 0.5801(12) 0.5567(5) 1.5368(7) 0.103(6) Uani 1 1 d . . .
H83A H 0.5474 0.5817 1.5384 0.124 Uiso 1 1 calc R . .
H83B H 0.5688 0.5347 1.5666 0.124 Uiso 1 1 calc R . .
C84 C 0.6626(11) 0.5681(6) 1.5616(8) 0.114(6) Uani 1 1 d . . .
H84A H 0.6751 0.5802 1.6078 0.137 Uiso 1 1 calc R . .
H84B H 0.6747 0.5896 1.5315 0.137 Uiso 1 1 calc R . .
C85 C 0.7120(12) 0.5283(6) 1.5630(8) 0.135(7) Uani 1 1 d . . .
H85A H 0.6977 0.5058 1.5904 0.162 Uiso 1 1 calc R . .
H85B H 0.7690 0.5346 1.5825 0.162 Uiso 1 1 calc R . .
C86 C 0.6913(10) 0.5139(6) 1.4842(7) 0.116(6) Uani 1 1 d . . .
H86A H 0.7032 0.5373 1.4571 0.139 Uiso 1 1 calc R . .
H86B H 0.7243 0.4894 1.4807 0.139 Uiso 1 1 calc R . .
C87 C 0.7898(5) 0.4968(3) 1.2863(5) 0.056(3) Uani 1 1 d D . .
C88 C 0.8415(8) 0.5325(4) 1.3233(7) 0.073(9) Uani 0.586(14) 1 d PDU F 1
H88A H 0.8067 0.5540 1.3352 0.088 Uiso 0.586(14) 1 calc PR F 1
C89 C 0.8820(11) 0.5537(6) 1.2762(7) 0.092(8) Uani 0.586(14) 1 d PDU F 1
H89A H 0.8414 0.5653 1.2360 0.110 Uiso 0.586(14) 1 calc PR F 1
H89B H 0.9129 0.5324 1.2602 0.110 Uiso 0.586(14) 1 calc PR F 1
C90 C 0.9369(12) 0.5895(6) 1.3129(10) 0.122(11) Uani 0.586(14) 1 d PDU F 1
H90A H 0.9059 0.6117 1.3269 0.146 Uiso 0.586(14) 1 calc PR F 1
H90B H 0.9633 0.6024 1.2820 0.146 Uiso 0.586(14) 1 calc PR F 1
C91 C 0.9992(10) 0.5713(8) 1.3760(11) 0.135(12) Uani 0.586(14) 1 d PDU F 1
H91A H 1.0295 0.5487 1.3622 0.162 Uiso 0.586(14) 1 calc PR F 1
H91B H 1.0364 0.5938 1.3991 0.162 Uiso 0.586(14) 1 calc PR F 1
C92 C 0.9567(14) 0.5533(8) 1.4246(8) 0.166(15) Uani 0.586(14) 1 d PDU F 1
H92A H 0.9262 0.5759 1.4381 0.199 Uiso 0.586(14) 1 calc PR F 1
H92B H 0.9960 0.5424 1.4662 0.199 Uiso 0.586(14) 1 calc PR F 1
C93 C 0.9007(13) 0.5173(7) 1.3893(7) 0.141(12) Uani 0.586(14) 1 d PDU F 1
H93A H 0.9320 0.4937 1.3794 0.169 Uiso 0.586(14) 1 calc PR F 1
H93B H 0.8721 0.5066 1.4201 0.169 Uiso 0.586(14) 1 calc PR F 1
C88' C 0.8355(9) 0.5365(5) 1.3082(9) 0.076(13) Uani 0.414(14) 1 d PDU F 2
H88B H 0.8035 0.5599 1.2806 0.091 Uiso 0.414(14) 1 calc PR F 2
C89' C 0.9147(8) 0.5368(6) 1.2945(9) 0.049(6) Uani 0.414(14) 1 d PDU F 2
H89C H 0.9355 0.5660 1.2992 0.059 Uiso 0.414(14) 1 calc PR F 2
H89D H 0.9070 0.5276 1.2471 0.059 Uiso 0.414(14) 1 calc PR F 2
C90' C 0.9752(12) 0.5079(9) 1.3429(12) 0.101(12) Uani 0.414(14) 1 d PDU F 2
H90C H 1.0267 0.5105 1.3343 0.121 Uiso 0.414(14) 1 calc PR F 2
H90D H 0.9576 0.4781 1.3349 0.121 Uiso 0.414(14) 1 calc PR F 2
C91' C 0.9842(13) 0.5201(11) 1.4171(11) 0.134(17) Uani 0.414(14) 1 d PDU F 2
H91C H 1.0027 0.5497 1.4255 0.161 Uiso 0.414(14) 1 calc PR F 2
H91D H 1.0235 0.5016 1.4485 0.161 Uiso 0.414(14) 1 calc PR F 2
C92' C 0.9030(18) 0.5154(10) 1.4294(10) 0.15(2) Uani 0.414(14) 1 d PDU F 2
H92C H 0.8836 0.4860 1.4193 0.185 Uiso 0.414(14) 1 calc PR F 2
H92D H 0.9082 0.5215 1.4774 0.185 Uiso 0.414(14) 1 calc PR F 2
C93' C 0.8444(11) 0.5464(7) 1.3827(9) 0.079(9) Uani 0.414(14) 1 d PDU F 2
H93C H 0.7924 0.5440 1.3906 0.095 Uiso 0.414(14) 1 calc PR F 2
H93D H 0.8636 0.5757 1.3933 0.095 Uiso 0.414(14) 1 calc PR F 2
Fe1 Fe 0.18892(9) 0.69398(4) 0.73153(7) 0.0488(4) Uani 1 1 d . . .
Fe2 Fe 0.21583(9) 0.59250(4) 0.77128(7) 0.0495(4) Uani 1 1 d . . .
Fe3 Fe 0.26331(9) 0.66961(4) 0.89181(7) 0.0490(4) Uani 1 1 d . . .
Fe4 Fe 0.40589(10) 0.60435(5) 0.86770(7) 0.0524(4) Uani 1 1 d . . .
Fe5 Fe 0.39993(9) 0.64522(4) 1.01635(7) 0.0504(4) Uani 1 1 d . . .
Fe6 Fe 0.49883(9) 0.55206(4) 1.01508(7) 0.0462(4) Uani 1 1 d . . .
Fe7 Fe 0.41867(9) 0.58529(5) 1.13684(7) 0.0520(4) Uani 1 1 d . . .
Fe8 Fe 0.49159(9) 0.48441(4) 1.12314(7) 0.0461(4) Uani 1 1 d . . .
Fe9 Fe 0.47031(9) 0.50903(5) 1.24906(7) 0.0518(4) Uani 1 1 d . . .
Fe10 Fe 0.63790(9) 0.45023(4) 1.27109(7) 0.0480(4) Uani 1 1 d . . .
N1 N 0.6167(5) 0.5762(3) 1.0280(4) 0.051(2) Uani 1 1 d . A .
N2 N 0.2595(5) 0.7357(2) 1.1315(4) 0.052(2) Uani 1 1 d . . .
O1 O 0.2272(4) 0.65235(19) 0.7984(3) 0.0470(16) Uani 1 1 d . A .
O2 O 0.3257(4) 0.5784(2) 0.7975(3) 0.0502(16) Uani 1 1 d . . .
O3 O 0.3565(4) 0.63376(18) 0.9207(3) 0.0457(15) Uani 1 1 d . A .
O4 O 0.4615(4) 0.55992(19) 0.9187(3) 0.0437(15) Uani 1 1 d . . .
O5 O 0.4358(4) 0.5889(2) 1.0486(3) 0.0516(17) Uani 1 1 d . A .
O6 O 0.4327(4) 0.5279(2) 1.1541(3) 0.0476(16) Uani 1 1 d . A .
O7 O 0.5464(4) 0.4751(2) 1.2181(3) 0.0472(16) Uani 1 1 d . A .
O8 O 0.5613(4) 0.52991(19) 1.1070(3) 0.0436(15) Uani 1 1 d . A .
O9 O 0.5651(4) 0.50088(19) 0.9797(3) 0.0440(15) Uani 1 1 d . . .
O10 O 0.7684(6) 0.5897(3) 1.1167(5) 0.098(3) Uani 1 1 d . . .
O11 O 0.3147(4) 0.6874(2) 0.9898(3) 0.0531(17) Uani 1 1 d . A .
O12 O 0.3748(5) 0.6431(2) 1.1030(3) 0.061(2) Uani 1 1 d . A .
O13 O 0.1475(4) 0.7005(2) 1.0905(4) 0.0599(19) Uani 1 1 d . . .
O14 O 0.1485(4) 0.7566(2) 1.1572(3) 0.0548(17) Uani 1 1 d . . .
O15 O 0.0843(5) 0.6682(2) 0.6880(4) 0.075(2) Uani 1 1 d . A .
O16 O 0.0958(4) 0.6028(2) 0.7321(4) 0.0611(19) Uani 1 1 d . A .
O17 O 0.2311(5) 0.6684(2) 0.6596(3) 0.066(2) Uani 1 1 d . A .
O18 O 0.2275(5) 0.5992(2) 0.6751(3) 0.0584(19) Uani 1 1 d . A .
O19 O 0.1351(5) 0.7317(2) 0.7828(4) 0.072(2) Uani 1 1 d . A .
O20 O 0.1725(5) 0.7083(3) 0.8907(4) 0.068(2) Uani 1 1 d . A .
O21 O 0.2898(5) 0.7290(2) 0.7588(4) 0.066(2) Uani 1 1 d . A .
O22 O 0.3232(5) 0.7206(2) 0.8712(4) 0.063(2) Uani 1 1 d . A .
O23 O 0.2004(5) 0.5724(2) 0.8584(4) 0.0602(19) Uani 1 1 d . A .
O24 O 0.1970(5) 0.6256(3) 0.9258(4) 0.065(2) Uani 1 1 d . A .
O25 O 0.4564(4) 0.6366(2) 0.8106(4) 0.0584(18) Uani 1 1 d . A .
O26 O 0.4075(4) 0.6049(2) 0.7078(3) 0.0518(17) Uani 1 1 d . . .
O29 O 0.3319(4) 0.5861(2) 1.1819(4) 0.0610(19) Uani 1 1 d . A .
O30 O 0.3872(4) 0.5433(2) 1.2718(3) 0.0555(18) Uani 1 1 d . A .
O31 O 0.5122(5) 0.6082(2) 1.2021(4) 0.063(2) Uani 1 1 d . A .
O32 O 0.5535(4) 0.5572(2) 1.2786(3) 0.0584(18) Uani 1 1 d . A .
O33 O 0.4009(4) 0.4424(2) 1.1232(3) 0.0564(18) Uani 1 1 d . A .
O34 O 0.3932(5) 0.4590(2) 1.2261(4) 0.0597(19) Uani 1 1 d . A .
O35 O 0.5117(5) 0.4905(2) 1.3458(3) 0.0585(19) Uani 1 1 d . A .
O36 O 0.6342(4) 0.4670(2) 1.3652(3) 0.0555(18) Uani 1 1 d . A .
O37 O 0.7202(4) 0.4949(2) 1.2899(3) 0.0554(18) Uani 1 1 d . A .
O38 O 0.8207(4) 0.4677(2) 1.2608(4) 0.0579(18) Uani 1 1 d . . .

loop_
_atom_site_aniso_label
_atom_site_aniso_U_11
_atom_site_aniso_U_22
_atom_site_aniso_U_33
_atom_site_aniso_U_23
_atom_site_aniso_U_13
_atom_site_aniso_U_12
C1 0.038(6) 0.060(6) 0.064(7) 0.004(5) 0.017(5) 0.001(5)
C2 0.041(6) 0.070(7) 0.042(5) 0.006(5) 0.019(4) -0.010(5)
C3 0.040(6) 0.075(7) 0.064(7) 0.000(6) 0.012(5) -0.014(5)
C4 0.049(7) 0.085(9) 0.066(7) -0.006(6) 0.000(6) -0.010(6)
C5 0.065(8) 0.070(7) 0.054(6) -0.019(5) 0.011(6) 0.008(6)
C6 0.085(9) 0.057(7) 0.068(7) -0.007(6) 0.029(7) 0.001(6)
C7 0.079(9) 0.054(6) 0.046(6) -0.006(5) 0.016(6) -0.003(6)
C8 0.086(9) 0.052(6) 0.060(7) -0.003(5) 0.036(6) -0.015(6)
C9 0.056(7) 0.044(6) 0.051(6) 0.002(5) 0.008(5) -0.009(5)
C10 0.072(9) 0.072(9) 0.087(9) 0.003(7) 0.006(7) -0.011(7)
C11 0.057(11) 0.052(11) 0.056(10) -0.002(8) 0.015(8) 0.000(8)
C12 0.19(3) 0.19(3) 0.19(3) -0.002(10) 0.059(13) 0.004(10)
C13 0.28(5) 0.28(5) 0.28(5) 0.001(10) 0.088(17) 0.001(10)
C14 0.120(18) 0.111(17) 0.123(17) 0.001(10) 0.029(10) 0.000(10)
C15 0.196(13) 0.197(13) 0.197(13) 0.003(6) 0.061(7) 0.001(6)
C16 0.196(13) 0.197(13) 0.197(13) 0.003(6) 0.061(7) 0.001(6)
C11' 0.050(8) 0.065(8) 0.063(8) 0.002(7) 0.018(7) 0.004(6)
C12' 0.074(10) 0.078(10) 0.104(10) -0.001(8) 0.023(8) -0.001(8)
C13' 0.196(13) 0.197(13) 0.197(13) 0.003(6) 0.061(7) 0.001(6)
C14' 0.098(11) 0.091(10) 0.079(10) -0.001(8) 0.018(8) -0.012(8)
C15' 0.093(11) 0.087(10) 0.094(10) -0.017(8) 0.026(8) 0.007(8)
C16' 0.082(10) 0.080(10) 0.091(10) 0.011(8) 0.019(8) -0.011(8)
C17 0.082(9) 0.042(6) 0.056(6) -0.004(5) 0.022(6) -0.010(5)
C18 0.104(11) 0.065(7) 0.054(7) 0.002(5) 0.036(7) 0.006(7)
C19 0.174(17) 0.090(10) 0.061(8) -0.013(7) 0.065(10) -0.036(10)
C20 0.153(16) 0.088(10) 0.073(9) 0.001(7) 0.040(10) -0.043(10)
C21 0.157(18) 0.096(11) 0.080(10) 0.013(9) 0.042(11) 0.010(11)
C22 0.35(4) 0.147(17) 0.076(11) -0.043(11) 0.093(17) -0.14(2)
C23 0.171(19) 0.162(16) 0.059(9) -0.029(9) 0.016(10) -0.085(14)
C24 0.060(7) 0.061(7) 0.063(7) -0.018(5) 0.028(6) 0.005(5)
C25 0.060(9) 0.059(8) 0.046(8) 0.007(6) 0.016(6) 0.013(7)
C26 0.128(11) 0.133(11) 0.136(10) -0.016(7) 0.042(7) 0.007(7)
C27 0.201(17) 0.204(18) 0.209(17) -0.003(7) 0.065(8) 0.006(7)
C28 0.131(14) 0.140(15) 0.127(14) 0.005(9) 0.052(10) 0.004(9)
C29 0.092(12) 0.096(11) 0.088(11) -0.008(8) 0.031(8) 0.010(8)
C30 0.075(10) 0.077(10) 0.076(10) -0.006(7) 0.036(7) 0.020(7)
C25' 0.12(2) 0.13(2) 0.12(2) 0.002(10) 0.039(12) 0.002(10)
C26' 0.128(11) 0.133(11) 0.136(10) -0.016(7) 0.042(7) 0.007(7)
C27' 0.201(17) 0.204(18) 0.209(17) -0.003(7) 0.065(8) 0.006(7)
C28' 0.113(19) 0.119(19) 0.118(18) -0.010(10) 0.037(11) 0.004(10)
C29' 0.12(2) 0.123(19) 0.127(19) -0.010(10) 0.041(11) 0.005(10)
C30' 0.15(3) 0.15(3) 0.16(3) -0.008(10) 0.050(12) 0.003(10)
C31 0.059(7) 0.048(6) 0.062(7) 0.000(5) 0.029(6) -0.002(5)
C32 0.033(5) 0.059(6) 0.062(6) 0.002(5) 0.012(5) -0.005(4)
C33 0.085(9) 0.059(7) 0.057(7) -0.002(5) 0.032(6) -0.003(6)
C34 0.119(13) 0.074(9) 0.070(8) -0.005(7) 0.033(9) -0.008(8)
C35 0.130(15) 0.118(13) 0.115(13) -0.060(11) 0.074(12) -0.072(12)
C36 0.065(10) 0.146(16) 0.127(14) -0.015(11) 0.014(9) -0.059(10)
C37 0.065(9) 0.096(10) 0.088(9) 0.021(7) 0.002(7) -0.028(7)
C38 0.073(8) 0.065(8) 0.043(6) -0.008(5) 0.009(6) -0.008(6)
C39 0.072(10) 0.090(10) 0.085(10) -0.010(8) 0.030(8) -0.016(8)
C40 0.093(11) 0.097(11) 0.098(11) -0.015(8) 0.029(8) -0.005(8)
C41 0.172(19) 0.174(19) 0.172(19) 0.007(10) 0.057(11) 0.005(10)
C42 0.146(15) 0.148(15) 0.142(15) -0.004(9) 0.039(10) 0.003(9)
C43 0.140(16) 0.147(16) 0.154(16) -0.010(9) 0.045(10) 0.004(9)
C44 0.098(9) 0.095(9) 0.092(8) 0.001(6) 0.031(6) -0.010(6)
C39' 0.048(11) 0.054(11) 0.046(10) 0.000(8) 0.022(8) -0.010(8)
C40' 0.077(13) 0.074(13) 0.078(13) 0.008(9) 0.018(9) -0.003(9)
C41' 0.118(18) 0.125(18) 0.121(18) -0.004(10) 0.039(10) -0.006(10)
C42' 0.14(2) 0.15(2) 0.14(2) -0.003(10) 0.044(11) 0.002(10)
C43' 0.100(15) 0.102(15) 0.091(15) 0.002(9) 0.025(10) -0.017(9)
C44' 0.098(9) 0.095(9) 0.092(8) 0.001(6) 0.031(6) -0.010(6)
C45 0.078(8) 0.063(7) 0.046(6) 0.006(5) 0.030(6) 0.001(6)
C46 0.045(8) 0.052(8) 0.046(8) 0.000(6) 0.013(6) 0.003(7)
C47 0.076(10) 0.075(10) 0.076(10) 0.003(8) 0.030(8) 0.010(8)
C48 0.088(11) 0.071(10) 0.089(11) 0.003(8) 0.027(9) 0.003(8)
C49 0.096(12) 0.104(12) 0.094(12) 0.017(9) 0.041(9) -0.018(9)
C50 0.072(10) 0.069(10) 0.075(10) 0.002(7) 0.035(8) -0.013(7)
C51 0.069(10) 0.075(10) 0.075(10) -0.005(8) 0.029(8) 0.001(8)
C46' 0.106(15) 0.109(15) 0.105(15) 0.000(9) 0.030(10) -0.001(10)
C47' 0.080(12) 0.072(11) 0.068(11) 0.001(8) 0.022(8) -0.004(8)
C48' 0.103(14) 0.096(13) 0.098(14) 0.003(9) 0.020(9) -0.002(9)
C49' 0.15(2) 0.146(19) 0.148(19) 0.009(10) 0.050(11) -0.005(10)
C50' 0.129(18) 0.127(18) 0.125(18) 0.004(10) 0.041(10) -0.007(10)
C51' 0.085(13) 0.081(12) 0.078(12) 0.009(9) 0.021(9) -0.002(9)
O28 0.107(7) 0.092(6) 0.114(6) 0.004(5) 0.031(5) 0.002(5)
O27 0.040(5) 0.034(3) 0.027(4) 0.000(3) 0.008(3) -0.005(3)
C52 0.096(8) 0.096(7) 0.109(7) 0.003(6) 0.018(6) -0.005(6)
C53 0.123(9) 0.116(9) 0.120(8) -0.004(6) 0.037(6) 0.004(6)
C54 0.119(9) 0.123(8) 0.118(8) 0.003(6) 0.030(6) -0.004(6)
C55 0.134(10) 0.132(10) 0.133(9) -0.005(6) 0.038(7) -0.004(6)
C56 0.130(10) 0.134(9) 0.143(10) 0.005(6) 0.036(7) -0.008(6)
C57 0.117(9) 0.120(8) 0.123(8) 0.009(6) 0.039(6) -0.007(6)
C58 0.123(9) 0.129(9) 0.129(9) -0.004(6) 0.042(6) 0.002(6)
O28' 0.107(7) 0.092(6) 0.114(6) 0.004(5) 0.031(5) 0.002(5)
O27' 0.040(5) 0.034(3) 0.027(4) 0.000(3) 0.008(3) -0.005(3)
C52' 0.096(8) 0.096(7) 0.109(7) 0.003(6) 0.018(6) -0.005(6)
C53' 0.123(9) 0.116(9) 0.120(8) -0.004(6) 0.037(6) 0.004(6)
C54' 0.119(9) 0.123(8) 0.118(8) 0.003(6) 0.030(6) -0.004(6)
C55' 0.134(10) 0.132(10) 0.133(9) -0.005(6) 0.038(7) -0.004(6)
C56' 0.130(10) 0.134(9) 0.143(10) 0.005(6) 0.036(7) -0.008(6)
C57' 0.117(9) 0.120(8) 0.123(8) 0.009(6) 0.039(6) -0.007(6)
C58' 0.123(9) 0.129(9) 0.129(9) -0.004(6) 0.042(6) 0.002(6)
C59 0.045(6) 0.063(7) 0.068(7) -0.003(6) 0.024(5) 0.005(5)
C60 0.062(8) 0.077(8) 0.069(7) 0.017(6) 0.022(6) 0.017(6)
C61 0.056(8) 0.101(10) 0.058(7) -0.002(6) 0.004(6) 0.017(7)
C62 0.077(11) 0.170(17) 0.073(9) 0.024(10) 0.043(8) 0.044(11)
C63 0.061(10) 0.152(17) 0.159(17) 0.003(13) 0.049(11) 0.023(11)
C64 0.141(19) 0.108(14) 0.24(3) 0.042(14) 0.118(19) 0.009(12)
C65 0.096(13) 0.098(12) 0.190(19) 0.021(11) 0.084(13) 0.015(9)
C66 0.043(6) 0.089(9) 0.049(6) -0.014(6) 0.015(5) -0.007(6)
C67 0.090(12) 0.108(12) 0.096(11) 0.028(9) 0.008(9) -0.031(9)
C68 0.105(13) 0.115(12) 0.095(11) -0.008(9) 0.013(9) -0.039(10)
C69 0.089(15) 0.151(19) 0.22(3) 0.063(18) 0.030(16) -0.013(13)
C70 0.18(3) 0.21(3) 0.14(2) -0.036(19) 0.023(18) -0.12(2)
C71 0.099(14) 0.166(17) 0.084(11) -0.003(11) -0.013(9) -0.041(12)
C72 0.121(15) 0.163(16) 0.075(10) -0.042(10) 0.032(10) -0.063(12)
C73 0.067(8) 0.043(6) 0.064(7) 0.021(5) 0.016(6) 0.010(5)
C74 0.083(7) 0.083(6) 0.081(6) -0.004(5) 0.033(5) -0.009(5)
C75 0.061(8) 0.067(8) 0.066(8) 0.018(6) 0.023(6) -0.015(6)
C76 0.116(11) 0.111(11) 0.106(11) 0.016(8) 0.045(8) -0.004(8)
C77 0.114(12) 0.115(12) 0.107(11) 0.006(8) 0.044(9) -0.014(8)
C78 0.110(11) 0.116(11) 0.104(11) -0.003(8) 0.038(8) -0.009(8)
C79 0.079(9) 0.092(9) 0.084(9) -0.009(7) 0.036(7) -0.004(7)
C74' 0.083(7) 0.083(6) 0.081(6) -0.004(5) 0.033(5) -0.009(5)
C75' 0.13(2) 0.13(2) 0.13(2) -0.001(10) 0.037(12) -0.007(10)
C76' 0.31(8) 0.31(8) 0.31(8) 0.000(10) 0.10(3) -0.001(10)
C77' 0.12(2) 0.11(2) 0.12(2) -0.001(10) 0.036(11) 0.005(10)
C78' 0.095(17) 0.094(17) 0.094(17) 0.001(10) 0.031(10) -0.004(10)
C79' 0.12(2) 0.12(2) 0.12(2) -0.002(10) 0.039(11) -0.008(10)
C80 0.078(8) 0.057(7) 0.047(6) 0.009(5) 0.029(6) 0.026(6)
C81 0.063(8) 0.111(10) 0.051(7) 0.015(6) 0.022(6) 0.026(7)
C82 0.098(11) 0.088(10) 0.076(9) 0.014(7) 0.036(8) 0.013(8)
C83 0.160(18) 0.087(10) 0.066(9) -0.023(7) 0.038(10) -0.020(10)
C84 0.100(14) 0.154(16) 0.087(11) -0.020(10) 0.028(10) -0.022(12)
C85 0.130(16) 0.169(18) 0.088(11) -0.048(11) 0.007(11) 0.040(14)
C86 0.102(13) 0.180(17) 0.054(8) -0.011(9) 0.006(8) 0.005(12)
C87 0.052(7) 0.042(6) 0.069(7) 0.011(5) 0.013(6) 0.003(5)
C88 0.067(11) 0.068(11) 0.082(11) -0.008(8) 0.018(8) 0.009(8)
C89 0.097(11) 0.084(11) 0.098(11) -0.003(8) 0.034(9) -0.013(8)
C90 0.118(13) 0.127(13) 0.127(13) -0.005(9) 0.047(9) -0.009(9)
C91 0.133(15) 0.124(14) 0.144(14) -0.008(9) 0.037(10) -0.003(9)
C92 0.172(18) 0.164(17) 0.156(17) 0.001(10) 0.040(10) 0.001(10)
C93 0.148(15) 0.134(14) 0.134(15) 0.004(9) 0.032(10) -0.008(9)
C88' 0.076(16) 0.076(16) 0.079(15) -0.007(9) 0.028(9) 0.002(9)
C89' 0.039(9) 0.051(10) 0.055(10) 0.001(8) 0.009(7) -0.003(8)
C90' 0.090(15) 0.109(15) 0.105(15) 0.003(9) 0.033(10) -0.006(9)
C91' 0.134(19) 0.137(19) 0.129(19) 0.004(10) 0.036(10) 0.002(10)
C92' 0.16(2) 0.16(2) 0.15(2) 0.001(10) 0.054(11) -0.005(10)
C93' 0.081(13) 0.089(13) 0.078(12) -0.017(9) 0.039(9) 0.000(9)
Fe1 0.0496(9) 0.0480(8) 0.0486(8) 0.0053(6) 0.0150(7) 0.0020(6)
Fe2 0.0538(9) 0.0466(8) 0.0495(8) 0.0028(6) 0.0180(7) 0.0037(6)
Fe3 0.0537(9) 0.0485(8) 0.0474(8) 0.0020(6) 0.0192(7) 0.0055(6)
Fe4 0.0615(10) 0.0505(9) 0.0494(8) 0.0067(6) 0.0234(7) 0.0093(7)
Fe5 0.0570(10) 0.0490(8) 0.0452(8) 0.0016(6) 0.0155(7) 0.0054(7)
Fe6 0.0477(9) 0.0472(8) 0.0444(8) 0.0022(6) 0.0153(6) 0.0026(6)
Fe7 0.0570(10) 0.0553(9) 0.0455(8) 0.0045(6) 0.0184(7) 0.0089(7)
Fe8 0.0471(9) 0.0500(8) 0.0430(8) 0.0036(6) 0.0165(6) 0.0022(6)
Fe9 0.0525(9) 0.0618(9) 0.0429(8) 0.0057(6) 0.0175(7) 0.0090(7)
Fe10 0.0505(9) 0.0513(9) 0.0432(8) 0.0030(6) 0.0158(7) 0.0049(6)
N1 0.035(5) 0.064(5) 0.056(5) 0.009(4) 0.019(4) 0.000(4)
N2 0.059(6) 0.047(5) 0.053(5) -0.009(4) 0.021(4) 0.004(4)
O1 0.054(4) 0.045(4) 0.042(3) 0.004(3) 0.014(3) 0.001(3)
O2 0.053(4) 0.054(4) 0.045(4) 0.002(3) 0.017(3) 0.002(3)
O3 0.051(4) 0.043(4) 0.046(4) -0.002(3) 0.017(3) 0.009(3)
O4 0.043(4) 0.053(4) 0.038(3) -0.002(3) 0.017(3) 0.001(3)
O5 0.063(5) 0.055(4) 0.039(3) 0.006(3) 0.018(3) 0.018(3)
O6 0.048(4) 0.054(4) 0.041(4) 0.005(3) 0.015(3) 0.015(3)
O7 0.044(4) 0.060(4) 0.041(3) 0.009(3) 0.018(3) 0.008(3)
O8 0.036(4) 0.057(4) 0.036(3) 0.004(3) 0.009(3) 0.003(3)
O9 0.035(4) 0.055(4) 0.039(3) 0.004(3) 0.006(3) -0.003(3)
O10 0.085(7) 0.088(7) 0.108(7) -0.015(5) 0.010(6) -0.015(5)
O11 0.058(5) 0.055(4) 0.054(4) 0.007(3) 0.028(4) 0.008(3)
O12 0.084(6) 0.056(4) 0.049(4) 0.009(3) 0.031(4) 0.025(4)
O13 0.050(4) 0.065(5) 0.071(5) -0.026(4) 0.028(4) -0.007(3)
O14 0.058(5) 0.049(4) 0.058(4) -0.012(3) 0.018(4) 0.000(3)
O15 0.069(6) 0.065(5) 0.068(5) 0.020(4) -0.014(4) -0.008(4)
O16 0.047(4) 0.054(4) 0.080(5) 0.000(4) 0.016(4) -0.001(3)
O17 0.095(6) 0.060(5) 0.046(4) 0.004(3) 0.028(4) 0.005(4)
O18 0.078(6) 0.045(4) 0.053(4) 0.005(3) 0.021(4) -0.007(3)
O19 0.089(6) 0.056(5) 0.077(5) 0.001(4) 0.036(5) 0.016(4)
O20 0.067(5) 0.080(5) 0.056(4) -0.007(4) 0.016(4) 0.029(4)
O21 0.056(5) 0.080(5) 0.056(5) 0.020(4) 0.010(4) -0.017(4)
O22 0.082(6) 0.053(4) 0.054(4) 0.001(3) 0.021(4) -0.022(4)
O23 0.076(6) 0.049(4) 0.058(4) 0.007(3) 0.023(4) -0.003(4)
O24 0.064(5) 0.080(5) 0.062(5) -0.008(4) 0.034(4) -0.012(4)
O25 0.055(5) 0.058(4) 0.061(4) 0.004(3) 0.015(4) -0.011(3)
O26 0.053(4) 0.058(4) 0.044(4) 0.000(3) 0.014(3) -0.002(3)
O29 0.058(5) 0.069(5) 0.066(5) 0.017(4) 0.034(4) 0.015(4)
O30 0.049(4) 0.071(5) 0.054(4) 0.006(3) 0.027(4) 0.013(4)
O31 0.072(6) 0.062(5) 0.055(4) 0.005(3) 0.022(4) -0.001(4)
O32 0.058(5) 0.060(5) 0.053(4) -0.002(3) 0.010(4) -0.005(4)
O33 0.059(5) 0.059(4) 0.052(4) 0.011(3) 0.018(4) 0.005(3)
O34 0.057(5) 0.074(5) 0.052(4) 0.006(4) 0.023(4) 0.002(4)
O35 0.064(5) 0.078(5) 0.042(4) 0.010(3) 0.027(4) 0.019(4)
O36 0.062(5) 0.060(4) 0.046(4) 0.007(3) 0.020(4) 0.014(4)
O37 0.061(5) 0.046(4) 0.060(4) -0.005(3) 0.019(4) 0.001(3)
O38 0.059(5) 0.040(4) 0.080(5) -0.002(3) 0.028(4) -0.010(3)

loop_
_atom_type_symbol
_atom_type_description
_atom_type_scat_dispersion_real
_atom_type_scat_dispersion_imag
_atom_type_scat_source
C C 0.0033 0.0016 'International Tables Vol C Tables 4.2.6.8 and 6.1.1.4'
H H 0.0000 0.0000 'International Tables Vol C Tables 4.2.6.8 and 6.1.1.4'
N N 0.0061 0.0033 'International Tables Vol C Tables 4.2.6.8 and 6.1.1.4'
O O 0.0106 0.0060 'International Tables Vol C Tables 4.2.6.8 and 6.1.1.4'
Fe Fe 0.3463 0.8444 'International Tables Vol C Tables 4.2.6.8 and 6.1.1.4'

loop_
_geom_angle_atom_site_label_1
_geom_angle_atom_site_label_2
_geom_angle_atom_site_label_3
_geom_angle
_geom_angle_site_symmetry_1
_geom_angle_site_symmetry_3
O8 C1 C3 109.3(8) . .
O8 C1 H1A 109.8 . .
C3 C1 H1A 109.8 . .
O8 C1 H1B 109.8 . .
C3 C1 H1B 109.8 . .
H1A C1 H1B 108.3 . .
O9 C2 C3 108.1(8) . .
O9 C2 H2A 110.1 . .
C3 C2 H2A 110.1 . .
O9 C2 H2B 110.1 . .
C3 C2 H2B 110.1 . .
H2A C2 H2B 108.4 . .
N1 C3 C2 108.7(9) . .
N1 C3 C1 105.0(9) . .
C2 C3 C1 110.2(9) . .
N1 C3 C4 112.5(9) . .
C2 C3 C4 110.1(9) . .
C1 C3 C4 110.1(9) . .
O10 C4 C3 108.1(10) . .
O10 C4 H4A 110.1 . .
C3 C4 H4A 110.1 . .
O10 C4 H4B 110.1 . .
C3 C4 H4B 110.1 . .
H4A C4 H4B 108.4 . .
O11 C5 C7 108.5(9) . .
O11 C5 H5A 110.0 . .
C7 C5 H5A 110.0 . .
O11 C5 H5B 110.0 . .
C7 C5 H5B 110.0 . .
H5A C5 H5B 108.4 . .
O12 C6 C7 112.0(9) . .
O12 C6 H6A 109.2 . .
C7 C6 H6A 109.2 . .
O12 C6 H6B 109.2 . .
C7 C6 H6B 109.2 . .
H6A C6 H6B 107.9 . .
N2 C7 C8 98.5(9) . .
N2 C7 C5 109.1(8) . .
C8 C7 C5 112.5(9) . .
N2 C7 C6 109.6(8) . .
C8 C7 C6 113.7(10) . .
C5 C7 C6 112.5(10) . .
O13 C8 C7 109.1(8) . .
O13 C8 H8A 109.9 . .
C7 C8 H8A 109.9 . .
O13 C8 H8B 109.9 . .
C7 C8 H8B 109.9 . .
H8A C8 H8B 108.3 . .
O14 C9 N2 129.1(9) . .
O14 C9 O13 119.2(10) . .
N2 C9 O13 111.6(10) . .
O15 C10 O16 120.0(9) . .
O15 C10 C11 119.5(12) . .
O16 C10 C11 116.2(13) . .
O15 C10 C11' 122.4(10) . .
O16 C10 C11' 115.1(9) . .
C11 C10 C11' 36.4(9) . .
C10 C11 C16 118.7(9) . .
C10 C11 C12 117.9(9) . .
C16 C11 C12 119.1(7) . .
C10 C11 H11B 96.9 . .
C16 C11 H11B 97.0 . .
C12 C11 H11B 96.9 . .
C11 C12 C13 113.6(10) . .
C11 C12 H12A 108.8 . .
C13 C12 H12A 108.8 . .
C11 C12 H12B 108.9 . .
C13 C12 H12B 108.8 . .
H12A C12 H12B 107.7 . .
C12 C13 C14 109.9(10) . .
C12 C13 H13A 109.6 . .
C14 C13 H13A 109.7 . .
C12 C13 H13B 109.8 . .
C14 C13 H13B 109.7 . .
H13A C13 H13B 108.2 . .
C13 C14 C15 109.7(10) . .
C13 C14 H14A 109.7 . .
C15 C14 H14A 109.6 . .
C13 C14 H14B 109.7 . .
C15 C14 H14B 109.8 . .
H14A C14 H14B 108.2 . .
C16 C15 C14 110.4(10) . .
C16 C15 H15A 109.6 . .
C14 C15 H15A 109.6 . .
C16 C15 H15B 109.5 . .
C14 C15 H15B 109.7 . .
H15A C15 H15B 108.1 . .
C11 C16 C15 114.2(10) . .
C11 C16 H16A 108.7 . .
C15 C16 H16A 108.6 . .
C11 C16 H16B 108.7 . .
C15 C16 H16B 108.8 . .
H16A C16 H16B 107.6 . .
C10 C11' C12' 111.0(8) . .
C10 C11' C16' 110.1(7) . .
C12' C11' C16' 110.3(7) . .
C10 C11' H11A 108.5 . .
C12' C11' H11A 108.4 . .
C16' C11' H11A 108.5 . .
C11' C12' C13' 109.8(8) . .
C11' C12' H12C 109.7 . .
C13' C12' H12C 109.7 . .
C11' C12' H12D 109.7 . .
C13' C12' H12D 109.7 . .
H12C C12' H12D 108.2 . .
C12' C13' C14' 110.3(9) . .
C12' C13' H13C 109.6 . .
C14' C13' H13C 109.6 . .
C12' C13' H13D 109.6 . .
C14' C13' H13D 109.6 . .
H13C C13' H13D 108.1 . .
C13' C14' C15' 109.7(9) . .
C13' C14' H14C 109.7 . .
C15' C14' H14C 109.7 . .
C13' C14' H14D 109.7 . .
C15' C14' H14D 109.7 . .
H14C C14' H14D 108.2 . .
C16' C15' C14' 110.5(8) . .
C16' C15' H15C 109.5 . .
C14' C15' H15C 109.5 . .
C16' C15' H15D 109.6 . .
C14' C15' H15D 109.5 . .
H15C C15' H15D 108.1 . .
C15' C16' C11' 110.6(7) . .
C15' C16' H16C 109.5 . .
C11' C16' H16C 109.5 . .
C15' C16' H16D 109.5 . .
C11' C16' H16D 109.5 . .
H16C C16' H16D 108.1 . .
O18 C17 O17 123.4(10) . .
O18 C17 C18 118.8(9) . .
O17 C17 C18 117.8(9) . .
C23 C18 C17 112.2(12) . .
C23 C18 C19 112.1(12) . .
C17 C18 C19 110.6(9) . .
C23 C18 H18A 107.2 . .
C17 C18 H18A 107.2 . .
C19 C18 H18A 107.2 . .
C20 C19 C18 110.8(11) . .
C20 C19 H19A 109.5 . .
C18 C19 H19A 109.5 . .
C20 C19 H19B 109.5 . .
C18 C19 H19B 109.5 . .
H19A C19 H19B 108.1 . .
C21 C20 C19 113.1(14) . .
C21 C20 H20A 109.0 . .
C19 C20 H20A 108.9 . .
C21 C20 H20B 109.0 . .
C19 C20 H20B 108.9 . .
H20A C20 H20B 107.8 . .
C20 C21 C22 114.6(14) . .
C20 C21 H21A 108.6 . .
C22 C21 H21A 108.6 . .
C20 C21 H21B 108.6 . .
C22 C21 H21B 108.6 . .
H21A C21 H21B 107.6 . .
C21 C22 C23 113.1(14) . .
C21 C22 H22A 109.0 . .
C23 C22 H22A 109.0 . .
C21 C22 H22B 109.0 . .
C23 C22 H22B 109.0 . .
H22A C22 H22B 107.8 . .
C18 C23 C22 113.4(15) . .
C18 C23 H23A 108.9 . .
C22 C23 H23A 108.9 . .
C18 C23 H23B 108.9 . .
C22 C23 H23B 108.9 . .
H23A C23 H23B 107.7 . .
O20 C24 O19 124.7(8) . .
O20 C24 C25 114.2(9) . .
O19 C24 C25 120.5(10) . .
O20 C24 C25' 124.1(11) . .
O19 C24 C25' 110.9(12) . .
C25 C24 C25' 16.7(13) . .
C24 C25 C30 112.1(8) . .
C24 C25 C26 109.8(8) . .
C30 C25 C26 110.7(9) . .
C24 C25 H25A 108.0 . .
C30 C25 H25A 108.0 . .
C26 C25 H25A 108.0 . .
C25 C26 C27 110.4(9) . .
C25 C26 H26A 109.6 . .
C27 C26 H26A 109.5 . .
C25 C26 H26B 109.6 . .
C27 C26 H26B 109.6 . .
H26A C26 H26B 108.1 . .
C26 C27 C28 108.7(9) . .
C26 C27 H27A 110.0 . .
C28 C27 H27A 109.9 . .
C26 C27 H27B 109.9 . .
C28 C27 H27B 110.0 . .
H27A C27 H27B 108.3 . .
C29 C28 C27 109.2(9) . .
C29 C28 H28A 109.8 . .
C27 C28 H28A 109.8 . .
C29 C28 H28B 109.9 . .
C27 C28 H28B 109.9 . .
H28A C28 H28B 108.3 . .
C28 C29 C30 109.0(9) . .
C28 C29 H29A 109.9 . .
C30 C29 H29A 109.9 . .
C28 C29 H29B 109.9 . .
C30 C29 H29B 109.8 . .
H29A C29 H29B 108.3 . .
C25 C30 C29 110.6(8) . .
C25 C30 H30A 109.5 . .
C29 C30 H30A 109.6 . .
C25 C30 H30B 109.6 . .
C29 C30 H30B 109.5 . .
H30A C30 H30B 108.1 . .
C24 C25' C30' 110.3(10) . .
C24 C25' C26' 109.2(10) . .
C30' C25' C26' 111.0(10) . .
C24 C25' H25B 108.7 . .
C30' C25' H25B 108.8 . .
C26' C25' H25B 108.9 . .
C27' C26' C25' 111.0(10) . .
C27' C26' H26C 109.5 . .
C25' C26' H26C 109.4 . .
C27' C26' H26D 109.3 . .
C25' C26' H26D 109.6 . .
H26C C26' H26D 108.0 . .
C26' C27' C28' 109.5(10) . .
C26' C27' H27C 109.9 . .
C28' C27' H27C 109.8 . .
C26' C27' H27D 109.6 . .
C28' C27' H27D 109.8 . .
H27C C27' H27D 108.2 . .
C29' C28' C27' 108.5(10) . .
C29' C28' H28C 109.9 . .
C27' C28' H28C 109.9 . .
C29' C28' H28D 110.2 . .
C27' C28' H28D 110.0 . .
H28C C28' H28D 108.4 . .
C28' C29' C30' 109.2(10) . .
C28' C29' H29C 109.8 . .
C30' C29' H29C 109.9 . .
C28' C29' H29D 110.0 . .
C30' C29' H29D 109.7 . .
H29C C29' H29D 108.3 . .
C25' C30' C29' 110.9(10) . .
C25' C30' H30C 109.5 . .
C29' C30' H30C 109.6 . .
C25' C30' H30D 109.5 . .
C29' C30' H30D 109.3 . .
H30C C30' H30D 108.0 . .
O22 C31 O21 125.2(10) . .
O22 C31 C32 115.7(10) . .
O21 C31 C32 119.0(9) . .
C37 C32 C33 112.5(10) . .
C37 C32 C31 112.2(9) . .
C33 C32 C31 107.6(9) . .
C37 C32 H32A 108.2 . .
C33 C32 H32A 108.1 . .
C31 C32 H32A 108.1 . .
C34 C33 C32 109.6(11) . .
C34 C33 H33A 109.7 . .
C32 C33 H33A 109.8 . .
C34 C33 H33B 109.8 . .
C32 C33 H33B 109.8 . .
H33A C33 H33B 108.2 . .
C35 C34 C33 111.8(11) . .
C35 C34 H34A 109.3 . .
C33 C34 H34A 109.3 . .
C35 C34 H34B 109.3 . .
C33 C34 H34B 109.3 . .
H34A C34 H34B 107.9 . .
C34 C35 C36 113.9(12) . .
C34 C35 H35A 108.8 . .
C36 C35 H35A 108.8 . .
C34 C35 H35B 108.8 . .
C36 C35 H35B 108.8 . .
H35A C35 H35B 107.7 . .
C37 C36 C35 109.9(14) . .
C37 C36 H36A 109.7 . .
C35 C36 H36A 109.7 . .
C37 C36 H36B 109.7 . .
C35 C36 H36B 109.7 . .
H36A C36 H36B 108.2 . .
C32 C37 C36 111.5(11) . .
C32 C37 H37A 109.3 . .
C36 C37 H37A 109.3 . .
C32 C37 H37B 109.3 . .
C36 C37 H37B 109.4 . .
H37A C37 H37B 108.0 . .
O24 C38 O23 120.1(8) . .
O24 C38 C39' 120.4(10) . .
O23 C38 C39' 118.8(10) . .
O24 C38 C39 129.2(9) . .
O23 C38 C39 108.6(9) . .
C39' C38 C39 25.1(9) . .
C38 C39 C44 112.4(8) . .
C38 C39 C40 109.8(8) . .
C44 C39 C40 110.3(7) . .
C38 C39 H39A 108.1 . .
C44 C39 H39A 108.1 . .
C40 C39 H39A 108.1 . .
C41 C40 C39 109.7(8) . .
C41 C40 H40A 109.7 . .
C39 C40 H40A 109.7 . .
C41 C40 H40B 109.7 . .
C39 C40 H40B 109.7 . .
H40A C40 H40B 108.2 . .
C40 C41 C42 109.9(9) . .
C40 C41 H41A 109.7 . .
C42 C41 H41A 109.7 . .
C40 C41 H41B 109.7 . .
C42 C41 H41B 109.7 . .
H41A C41 H41B 108.2 . .
C43 C42 C41 109.4(9) . .
C43 C42 H42A 109.8 . .
C41 C42 H42A 109.8 . .
C43 C42 H42B 109.8 . .
C41 C42 H42B 109.8 . .
H42A C42 H42B 108.2 . .
C42 C43 C44 109.1(9) . .
C42 C43 H43A 109.9 . .
C44 C43 H43A 109.9 . .
C42 C43 H43B 109.9 . .
C44 C43 H43B 109.8 . .
H43A C43 H43B 108.3 . .
C39 C44 C43 109.6(8) . .
C39 C44 H44A 109.8 . .
C43 C44 H44A 109.8 . .
C39 C44 H44B 109.8 . .
C43 C44 H44B 109.7 . .
H44A C44 H44B 108.2 . .
C38 C39' C44' 113.0(9) . .
C38 C39' C40' 111.7(9) . .
C44' C39' C40' 111.2(10) . .
C38 C39' H39B 106.8 . .
C44' C39' H39B 106.8 . .
C40' C39' H39B 106.8 . .
C39' C40' C41' 110.6(9) . .
C39' C40' H40C 109.5 . .
C41' C40' H40C 109.5 . .
C39' C40' H40D 109.5 . .
C41' C40' H40D 109.5 . .
H40C C40' H40D 108.1 . .
C42' C41' C40' 110.0(10) . .
C42' C41' H41C 109.6 . .
C40' C41' H41C 109.6 . .
C42' C41' H41D 109.6 . .
C40' C41' H41D 109.7 . .
H41C C41' H41D 108.2 . .
C41' C42' C43' 110.0(10) . .
C41' C42' H42C 109.7 . .
C43' C42' H42C 109.7 . .
C41' C42' H42D 109.7 . .
C43' C42' H42D 109.7 . .
H42C C42' H42D 108.2 . .
C42' C43' C44' 109.6(9) . .
C42' C43' H43C 109.7 . .
C44' C43' H43C 109.8 . .
C42' C43' H43D 109.8 . .
C44' C43' H43D 109.7 . .
H43C C43' H43D 108.2 . .
C39' C44' C43' 110.4(9) . .
C39' C44' H44C 109.6 . .
C43' C44' H44C 109.6 . .
C39' C44' H44D 109.6 . .
C43' C44' H44D 109.6 . .
H44C C44' H44D 108.1 . .
O26 C45 O25 124.7(7) . .
O26 C45 C46 119.9(8) . .
O25 C45 C46 114.5(9) . .
O26 C45 C46' 115.6(8) . .
O25 C45 C46' 116.6(8) . .
C46 C45 C46' 28.7(9) . .
C45 C46 C51 111.5(8) . .
C45 C46 C47 109.1(8) . .
C51 C46 C47 110.8(8) . .
C45 C46 H46A 108.5 . .
C51 C46 H46A 108.5 . .
C47 C46 H46A 108.5 . .
C48 C47 C46 110.6(8) . .
C48 C47 H47A 109.5 . .
C46 C47 H47A 109.5 . .
C48 C47 H47B 109.5 . .
C46 C47 H47B 109.5 . .
H47A C47 H47B 108.1 . .
C49 C48 C47 110.5(9) . .
C49 C48 H48A 109.6 . .
C47 C48 H48A 109.6 . .
C49 C48 H48B 109.6 . .
C47 C48 H48B 109.6 . .
H48A C48 H48B 108.1 . .
C48 C49 C50 110.5(9) . .
C48 C49 H49A 109.6 . .
C50 C49 H49A 109.6 . .
C48 C49 H49B 109.6 . .
C50 C49 H49B 109.6 . .
H49A C49 H49B 108.1 . .
C49 C50 C51 110.2(9) . .
C49 C50 H50A 109.6 . .
C51 C50 H50A 109.6 . .
C49 C50 H50B 109.6 . .
C51 C50 H50B 109.6 . .
H50A C50 H50B 108.1 . .
C46 C51 C50 110.6(8) . .
C46 C51 H51A 109.5 . .
C50 C51 H51A 109.5 . .
C46 C51 H51B 109.5 . .
C50 C51 H51B 109.5 . .
H51A C51 H51B 108.1 . .
C45 C46' C51' 109.8(9) . .
C45 C46' C47' 110.4(9) . .
C51' C46' C47' 110.9(9) . .
C45 C46' H46B 108.6 . .
C51' C46' H46B 108.6 . .
C47' C46' H46B 108.6 . .
C48' C47' C46' 111.6(9) . .
C48' C47' H47C 109.3 . .
C46' C47' H47C 109.3 . .
C48' C47' H47D 109.3 . .
C46' C47' H47D 109.3 . .
H47C C47' H47D 108.0 . .
C47' C48' C49' 111.0(9) . .
C47' C48' H48C 109.4 . .
C49' C48' H48C 109.4 . .
C47' C48' H48D 109.4 . .
C49' C48' H48D 109.4 . .
H48C C48' H48D 108.0 . .
C48' C49' C50' 109.7(9) . .
C48' C49' H49C 109.7 . .
C50' C49' H49C 109.7 . .
C48' C49' H49D 109.7 . .
C50' C49' H49D 109.7 . .
H49C C49' H49D 108.2 . .
C51' C50' C49' 110.3(10) . .
C51' C50' H50C 109.6 . .
C49' C50' H50C 109.6 . .
C51' C50' H50D 109.6 . .
C49' C50' H50D 109.6 . .
H50C C50' H50D 108.1 . .
C50' C51' C46' 111.0(9) . .
C50' C51' H51C 109.4 . .
C46' C51' H51C 109.5 . .
C50' C51' H51D 109.4 . .
C46' C51' H51D 109.4 . .
H51C C51' H51D 108.0 . .
C52 O27 Fe5 115.4(8) . .
O27 C52 O28 127.2(12) . .
O27 C52 C53 112.5(11) . .
O28 C52 C53 120.3(11) . .
C52 C53 C54 110.4(8) . .
C52 C53 C58 110.8(9) . .
C54 C53 C58 109.1(8) . .
C52 C53 H53A 108.8 . .
C54 C53 H53A 108.7 . .
C58 C53 H53A 108.8 . .
C53 C54 C55 109.4(8) . .
C53 C54 H54A 109.7 . .
C55 C54 H54A 109.7 . .
C53 C54 H54B 109.9 . .
C55 C54 H54B 109.9 . .
H54A C54 H54B 108.3 . .
C56 C55 C54 109.9(8) . .
C56 C55 H55A 109.7 . .
C54 C55 H55A 109.6 . .
C56 C55 H55B 109.7 . .
C54 C55 H55B 109.7 . .
H55A C55 H55B 108.2 . .
C57 C56 C55 110.6(8) . .
C57 C56 H56A 109.5 . .
C55 C56 H56A 109.5 . .
C57 C56 H56B 109.5 . .
C55 C56 H56B 109.6 . .
H56A C56 H56B 108.1 . .
C56 C57 C58 110.6(8) . .
C56 C57 H57A 109.5 . .
C58 C57 H57A 109.5 . .
C56 C57 H57B 109.5 . .
C58 C57 H57B 109.5 . .
H57A C57 H57B 108.1 . .
C57 C58 C53 109.3(8) . .
C57 C58 H58A 109.8 . .
C53 C58 H58A 109.8 . .
C57 C58 H58B 109.8 . .
C53 C58 H58B 109.8 . .
H58A C58 H58B 108.2 . .
C52' O28' Fe5 93(4) . .
C52' O28' Fe4 162(7) . .
Fe5 O28' Fe4 100(4) . .
C52' O27' Fe5 81(4) . .
O27' C52' O28' 126(3) . .
O27' C52' C53' 99(6) . .
O28' C52' C53' 134(6) . .
C52' C53' C54' 110.5(14) . .
C52' C53' C58' 110.4(14) . .
C54' C53' C58' 109.8(10) . .
C52' C53' H53B 107.9 . .
C54' C53' H53B 109.3 . .
C58' C53' H53B 108.8 . .
C55' C54' C53' 109.8(10) . .
C55' C54' H54C 109.9 . .
C53' C54' H54C 109.6 . .
C55' C54' H54D 108.9 . .
C53' C54' H54D 110.4 . .
H54C C54' H54D 108.2 . .
C54' C55' C56' 109.7(10) . .
C54' C55' H55C 110.3 . .
C56' C55' H55C 109.8 . .
C54' C55' H55D 108.9 . .
C56' C55' H55D 109.9 . .
H55C C55' H55D 108.2 . .
C57' C56' C55' 109.7(10) . .
C57' C56' H56C 109.1 . .
C55' C56' H56C 109.5 . .
C57' C56' H56D 110.4 . .
C55' C56' H56D 109.9 . .
H56C C56' H56D 108.2 . .
C56' C57' C58' 109.7(10) . .
C56' C57' H57C 109.6 . .
C58' C57' H57C 110.0 . .
C56' C57' H57D 110.4 . .
C58' C57' H57D 108.9 . .
H57C C57' H57D 108.2 . .
C53' C58' C57' 109.7(10) . .
C53' C58' H58C 109.8 . .
C57' C58' H58C 110.3 . .
C53' C58' H58D 109.9 . .
C57' C58' H58D 108.9 . .
H58C C58' H58D 108.2 . .
O29 C59 O30 124.3(10) . .
O29 C59 C60 117.6(10) . .
O30 C59 C60 118.0(10) . .
C65 C60 C59 110.0(11) . .
C65 C60 C61 113.6(12) . .
C59 C60 C61 114.7(10) . .
C65 C60 H60A 105.9 . .
C59 C60 H60A 105.9 . .
C61 C60 H60A 105.9 . .
C60 C61 C62 111.7(11) . .
C60 C61 H61A 109.3 . .
C62 C61 H61A 109.3 . .
C60 C61 H61B 109.3 . .
C62 C61 H61B 109.3 . .
H61A C61 H61B 107.9 . .
C63 C62 C61 109.4(13) . .
C63 C62 H62A 109.8 . .
C61 C62 H62A 109.8 . .
C63 C62 H62B 109.8 . .
C61 C62 H62B 109.8 . .
H62A C62 H62B 108.2 . .
C62 C63 C64 111.1(16) . .
C62 C63 H63A 109.4 . .
C64 C63 H63A 109.4 . .
C62 C63 H63B 109.4 . .
C64 C63 H63B 109.4 . .
H63A C63 H63B 108.0 . .
C63 C64 C65 108.6(15) . .
C63 C64 H64A 110.0 . .
C65 C64 H64A 110.0 . .
C63 C64 H64B 109.9 . .
C65 C64 H64B 110.0 . .
H64A C64 H64B 108.4 . .
C60 C65 C64 111.6(14) . .
C60 C65 H65A 109.3 . .
C64 C65 H65A 109.3 . .
C60 C65 H65B 109.3 . .
C64 C65 H65B 109.3 . .
H65A C65 H65B 108.0 . .
O32 C66 O31 124.4(10) . .
O32 C66 C67 118.1(11) . .
O31 C66 C67 117.5(12) . .
C72 C67 C68 118.7(14) . .
C72 C67 C66 110.6(13) . .
C68 C67 C66 114.1(13) . .
C72 C67 H67A 103.8 . .
C68 C67 H67A 103.8 . .
C66 C67 H67A 103.8 . .
C67 C68 C69 113.8(14) . .
C67 C68 H68A 108.8 . .
C69 C68 H68A 108.8 . .
C67 C68 H68B 108.8 . .
C69 C68 H68B 108.8 . .
H68A C68 H68B 107.7 . .
C70 C69 C68 110.3(18) . .
C70 C69 H69A 109.6 . .
C68 C69 H69A 109.6 . .
C70 C69 H69B 109.7 . .
C68 C69 H69B 109.6 . .
H69A C69 H69B 108.1 . .
C69 C70 C71 113(2) . .
C69 C70 H70A 109.0 . .
C71 C70 H70A 109.0 . .
C69 C70 H70B 109.1 . .
C71 C70 H70B 109.0 . .
H70A C70 H70B 107.8 . .
C70 C71 C72 112.1(15) . .
C70 C71 H71A 109.3 . .
C72 C71 H71A 109.2 . .
C70 C71 H71B 109.1 . .
C72 C71 H71B 109.2 . .
H71A C71 H71B 107.9 . .
C67 C72 C71 113.8(14) . .
C67 C72 H72A 108.8 . .
C71 C72 H72A 108.8 . .
C67 C72 H72B 108.8 . .
C71 C72 H72B 108.8 . .
H72A C72 H72B 107.7 . .
O34 C73 O33 124.1(8) . .
O34 C73 C74' 118.4(11) . .
O33 C73 C74' 117.1(11) . .
O34 C73 C74 119.0(8) . .
O33 C73 C74 116.8(9) . .
C74' C73 C74 4.9(13) . .
C73 C74 C79 110.7(8) . .
C73 C74 C75 110.1(8) . .
C79 C74 C75 109.4(8) . .
C73 C74 H74A 108.8 . .
C79 C74 H74A 108.9 . .
C75 C74 H74A 108.8 . .
C76 C75 C74 108.5(7) . .
C76 C75 H75A 110.0 . .
C74 C75 H75A 110.0 . .
C76 C75 H75B 110.0 . .
C74 C75 H75B 110.0 . .
H75A C75 H75B 108.4 . .
C77 C76 C75 110.2(8) . .
C77 C76 H76A 109.6 . .
C75 C76 H76A 109.6 . .
C77 C76 H76B 109.6 . .
C75 C76 H76B 109.6 . .
H76A C76 H76B 108.1 . .
C76 C77 C78 111.2(9) . .
C76 C77 H77A 109.4 . .
C78 C77 H77A 109.4 . .
C76 C77 H77B 109.4 . .
C78 C77 H77B 109.4 . .
H77A C77 H77B 108.0 . .
C77 C78 C79 109.8(8) . .
C77 C78 H78A 109.7 . .
C79 C78 H78A 109.7 . .
C77 C78 H78B 109.7 . .
C79 C78 H78B 109.7 . .
H78A C78 H78B 108.2 . .
C74 C79 C78 109.5(8) . .
C74 C79 H79A 109.8 . .
C78 C79 H79A 109.8 . .
C74 C79 H79B 109.8 . .
C78 C79 H79B 109.8 . .
H79A C79 H79B 108.2 . .
C73 C74' C79' 112.3(10) . .
C73 C74' C75' 111.5(10) . .
C79' C74' C75' 109.4(10) . .
C73 C74' H74B 107.8 . .
C79' C74' H74B 107.9 . .
C75' C74' H74B 107.7 . .
C74' C75' C76' 109.4(10) . .
C74' C75' H75C 109.7 . .
C76' C75' H75C 109.8 . .
C74' C75' H75D 109.8 . .
C76' C75' H75D 109.8 . .
H75C C75' H75D 108.2 . .
C77' C76' C75' 109.9(10) . .
C77' C76' H76C 109.8 . .
C75' C76' H76C 109.7 . .
C77' C76' H76D 109.6 . .
C75' C76' H76D 109.7 . .
H76C C76' H76D 108.2 . .
C78' C77' C76' 110.3(10) . .
C78' C77' H77C 109.6 . .
C76' C77' H77C 109.5 . .
C78' C77' H77D 109.5 . .
C76' C77' H77D 109.7 . .
H77C C77' H77D 108.1 . .
C77' C78' C79' 109.9(10) . .
C77' C78' H78C 109.7 . .
C79' C78' H78C 109.7 . .
C77' C78' H78D 109.6 . .
C79' C78' H78D 109.7 . .
H78C C78' H78D 108.2 . .
C74' C79' C78' 109.3(9) . .
C74' C79' H79C 109.8 . .
C78' C79' H79C 109.8 . .
C74' C79' H79D 109.9 . .
C78' C79' H79D 109.8 . .
H79C C79' H79D 108.3 . .
O36 C80 O35 122.2(9) . .
O36 C80 C81 121.7(11) . .
O35 C80 C81 116.0(9) . .
C82 C81 C80 114.0(10) . .
C82 C81 C86 107.3(13) . .
C80 C81 C86 110.9(10) . .
C82 C81 H81A 108.2 . .
C80 C81 H81A 108.2 . .
C86 C81 H81A 108.2 . .
C81 C82 C83 112.0(12) . .
C81 C82 H82A 109.2 . .
C83 C82 H82A 109.2 . .
C81 C82 H82B 109.2 . .
C83 C82 H82B 109.2 . .
H82A C82 H82B 107.9 . .
C84 C83 C82 111.3(14) . .
C84 C83 H83A 109.4 . .
C82 C83 H83A 109.4 . .
C84 C83 H83B 109.4 . .
C82 C83 H83B 109.4 . .
H83A C83 H83B 108.0 . .
C83 C84 C85 108.5(16) . .
C83 C84 H84A 110.0 . .
C85 C84 H84A 110.0 . .
C83 C84 H84B 110.0 . .
C85 C84 H84B 110.0 . .
H84A C84 H84B 108.4 . .
C84 C85 C86 105.1(14) . .
C84 C85 H85A 110.7 . .
C86 C85 H85A 110.7 . .
C84 C85 H85B 110.7 . .
C86 C85 H85B 110.7 . .
H85A C85 H85B 108.8 . .
C81 C86 C85 110.0(13) . .
C81 C86 H86A 109.7 . .
C85 C86 H86A 109.7 . .
C81 C86 H86B 109.6 . .
C85 C86 H86B 109.7 . .
H86A C86 H86B 108.2 . .
O37 C87 O38 123.2(7) . .
O37 C87 C88' 118.4(10) . .
O38 C87 C88' 118.2(9) . .
O37 C87 C88 117.5(10) . .
O38 C87 C88 118.7(10) . .
C88' C87 C88 12.4(9) . .
C87 C88 C93 111.3(9) . .
C87 C88 C89 109.8(8) . .
C93 C88 C89 112.1(9) . .
C87 C88 H88A 107.8 . .
C93 C88 H88A 107.8 . .
C89 C88 H88A 107.8 . .
C88 C89 C90 111.1(9) . .
C88 C89 H89A 109.4 . .
C90 C89 H89A 109.4 . .
C88 C89 H89B 109.4 . .
C90 C89 H89B 109.4 . .
H89A C89 H89B 108.0 . .
C89 C90 C91 109.1(9) . .
C89 C90 H90A 109.9 . .
C91 C90 H90A 109.8 . .
C89 C90 H90B 109.9 . .
C91 C90 H90B 109.9 . .
H90A C90 H90B 108.3 . .
C92 C91 C90 108.7(9) . .
C92 C91 H91A 109.9 . .
C90 C91 H91A 109.9 . .
C92 C91 H91B 110.0 . .
C90 C91 H91B 110.0 . .
H91A C91 H91B 108.3 . .
C91 C92 C93 109.8(9) . .
C91 C92 H92A 109.7 . .
C93 C92 H92A 109.8 . .
C91 C92 H92B 109.7 . .
C93 C92 H92B 109.7 . .
H92A C92 H92B 108.2 . .
C88 C93 C92 111.2(9) . .
C88 C93 H93A 109.4 . .
C92 C93 H93A 109.4 . .
C88 C93 H93B 109.4 . .
C92 C93 H93B 109.4 . .
H93A C93 H93B 108.0 . .
C87 C88' C89' 113.6(9) . .
C87 C88' C93' 110.8(8) . .
C89' C88' C93' 111.8(7) . .
C87 C88' H88B 106.8 . .
C89' C88' H88B 106.7 . .
C93' C88' H88B 106.7 . .
C88' C89' C90' 112.4(8) . .
C88' C89' H89C 109.1 . .
C90' C89' H89C 109.1 . .
C88' C89' H89D 109.1 . .
C90' C89' H89D 109.2 . .
H89C C89' H89D 107.9 . .
C89' C90' C91' 109.8(9) . .
C89' C90' H90C 109.7 . .
C91' C90' H90C 109.7 . .
C89' C90' H90D 109.7 . .
C91' C90' H90D 109.7 . .
H90C C90' H90D 108.2 . .
C90' C91' C92' 108.7(9) . .
C90' C91' H91C 110.0 . .
C92' C91' H91C 110.0 . .
C90' C91' H91D 109.9 . .
C92' C91' H91D 109.9 . .
H91C C91' H91D 108.3 . .
C93' C92' C91' 108.8(9) . .
C93' C92' H92C 109.9 . .
C91' C92' H92C 109.9 . .
C93' C92' H92D 109.9 . .
C91' C92' H92D 109.9 . .
H92C C92' H92D 108.3 . .
C88' C93' C92' 109.9(8) . .
C88' C93' H93C 109.7 . .
C92' C93' H93C 109.7 . .
C88' C93' H93D 109.7 . .
C92' C93' H93D 109.7 . .
H93C C93' H93D 108.2 . .
O1 Fe1 O15 97.1(3) . .
O1 Fe1 O19 98.7(3) . .
O15 Fe1 O19 87.2(4) . .
O1 Fe1 O17 97.4(3) . .
O15 Fe1 O17 90.6(4) . .
O19 Fe1 O17 164.0(3) . .
O1 Fe1 O21 95.0(3) . .
O15 Fe1 O21 167.7(3) . .
O19 Fe1 O21 93.1(4) . .
O17 Fe1 O21 85.7(3) . .
O1 Fe1 O14 177.7(3) . 4_575
O15 Fe1 O14 85.0(3) . 4_575
O19 Fe1 O14 80.7(3) . 4_575
O17 Fe1 O14 83.3(3) . 4_575
O21 Fe1 O14 82.9(3) . 4_575
O2 Fe2 O1 97.9(3) . .
O2 Fe2 O23 94.6(3) . .
O1 Fe2 O23 94.5(3) . .
O2 Fe2 O38 94.0(3) . 3_667
O1 Fe2 O38 168.1(3) . 3_667
O23 Fe2 O38 83.2(3) . 3_667
O2 Fe2 O16 172.5(3) . .
O1 Fe2 O16 87.9(3) . .
O23 Fe2 O16 89.5(3) . .
O38 Fe2 O16 80.3(3) 3_667 .
O2 Fe2 O18 84.3(3) . .
O1 Fe2 O18 98.3(3) . .
O23 Fe2 O18 167.2(3) . .
O38 Fe2 O18 84.2(3) 3_667 .
O16 Fe2 O18 90.2(3) . .
O1 Fe3 O3 97.7(3) . .
O1 Fe3 O20 98.1(3) . .
O3 Fe3 O20 163.6(3) . .
O1 Fe3 O11 173.2(3) . .
O3 Fe3 O11 76.9(3) . .
O20 Fe3 O11 87.6(3) . .
O1 Fe3 O22 92.9(3) . .
O3 Fe3 O22 94.2(3) . .
O20 Fe3 O22 89.2(4) . .
O11 Fe3 O22 83.4(3) . .
O1 Fe3 O24 95.7(3) . .
O3 Fe3 O24 91.4(3) . .
O20 Fe3 O24 82.8(3) . .
O11 Fe3 O24 88.7(3) . .
O22 Fe3 O24 169.0(3) . .
O4 Fe4 O3 108.2(3) . .
O4 Fe4 O2 104.8(3) . .
O3 Fe4 O2 106.8(3) . .
O4 Fe4 O25 118.1(3) . .
O3 Fe4 O25 118.7(3) . .
O2 Fe4 O25 98.1(3) . .
O4 Fe4 O28' 90(3) . .
O3 Fe4 O28' 56(3) . .
O2 Fe4 O28' 161(3) . .
O25 Fe4 O28' 85(3) . .
O3 Fe5 O5 99.6(3) . .
O3 Fe5 O11 79.0(3) . .
O5 Fe5 O11 149.7(3) . .
O3 Fe5 O12 142.5(3) . .
O5 Fe5 O12 78.4(3) . .
O11 Fe5 O12 84.6(3) . .
O3 Fe5 O27 109.8(3) . .
O5 Fe5 O27 103.6(4) . .
O11 Fe5 O27 105.3(4) . .
O12 Fe5 O27 106.9(3) . .
O3 Fe5 O28' 59(2) . .
O5 Fe5 O28' 96(3) . .
O11 Fe5 O28' 109(3) . .
O12 Fe5 O28' 158(2) . .
O27 Fe5 O28' 53(2) . .
O3 Fe5 O27' 116(2) . .
O5 Fe5 O27' 100(3) . .
O11 Fe5 O27' 107(3) . .
O12 Fe5 O27' 101(2) . .
O27 Fe5 O27' 7(2) . .
O28' Fe5 O27' 59.1(16) . .
O5 Fe6 O4 104.3(3) . .
O5 Fe6 O8 95.0(3) . .
O4 Fe6 O8 160.8(3) . .
O5 Fe6 O9 94.8(3) . 3_667
O4 Fe6 O9 98.0(3) . 3_667
O8 Fe6 O9 79.7(2) . 3_667
O5 Fe6 N1 113.4(3) . .
O4 Fe6 N1 95.5(3) . .
O8 Fe6 N1 76.8(3) . .
O9 Fe6 N1 144.4(3) 3_667 .
O5 Fe6 O9 172.1(3) . .
O4 Fe6 O9 78.7(2) . .
O8 Fe6 O9 82.2(2) . .
O9 Fe6 O9 77.5(3) 3_667 .
N1 Fe6 O9 73.1(3) . .
O6 Fe7 O31 101.3(3) . .
O6 Fe7 O5 100.8(3) . .
O31 Fe7 O5 106.5(3) . .
O6 Fe7 O12 165.0(3) . .
O31 Fe7 O12 93.5(3) . .
O5 Fe7 O12 77.2(3) . .
O6 Fe7 O29 90.1(3) . .
O31 Fe7 O29 106.7(3) . .
O5 Fe7 O29 142.1(3) . .
O12 Fe7 O29 83.1(3) . .
O7 Fe8 O6 85.9(3) . .
O7 Fe8 O4 100.9(3) . 3_667
O6 Fe8 O4 172.4(3) . 3_667
O7 Fe8 O8 97.7(3) . .
O6 Fe8 O8 88.3(3) . .
O4 Fe8 O8 94.1(3) 3_667 .
O7 Fe8 O33 93.0(3) . .
O6 Fe8 O33 87.5(3) . .
O4 Fe8 O33 88.8(3) 3_667 .
O8 Fe8 O33 168.2(3) . .
O7 Fe8 O9 175.8(3) . 3_667
O6 Fe8 O9 92.1(3) . 3_667
O4 Fe8 O9 81.3(3) 3_667 3_667
O8 Fe8 O9 78.6(2) . 3_667
O33 Fe8 O9 90.6(3) . 3_667
O6 Fe9 O7 84.2(3) . .
O6 Fe9 O35 178.3(3) . .
O7 Fe9 O35 94.9(3) . .
O6 Fe9 O30 91.2(3) . .
O7 Fe9 O30 174.9(3) . .
O35 Fe9 O30 89.8(3) . .
O6 Fe9 O34 90.2(3) . .
O7 Fe9 O34 89.1(3) . .
O35 Fe9 O34 91.2(3) . .
O30 Fe9 O34 88.9(3) . .
O6 Fe9 O32 93.7(3) . .
O7 Fe9 O32 89.7(3) . .
O35 Fe9 O32 84.8(3) . .
O30 Fe9 O32 92.6(3) . .
O34 Fe9 O32 175.7(3) . .
O7 Fe10 O2 101.3(3) . 3_667
O7 Fe10 O37 106.1(3) . .
O2 Fe10 O37 94.7(3) 3_667 .
O7 Fe10 O26 99.1(3) . 3_667
O2 Fe10 O26 90.1(3) 3_667 3_667
O37 Fe10 O26 152.8(3) . 3_667
O7 Fe10 O36 100.1(3) . .
O2 Fe10 O36 158.3(3) 3_667 .
O37 Fe10 O36 82.3(3) . .
O26 Fe10 O36 83.5(3) 3_667 .
C3 N1 Fe6 102.7(6) . .
C9 N2 C7 112.9(9) . .
Fe1 O1 Fe3 118.4(3) . .
Fe1 O1 Fe2 118.8(3) . .
Fe3 O1 Fe2 122.3(3) . .
Fe4 O2 Fe2 125.7(4) . .
Fe4 O2 Fe10 114.8(4) . 3_667
Fe2 O2 Fe10 116.1(3) . 3_667
Fe4 O3 Fe5 126.1(3) . .
Fe4 O3 Fe3 128.7(3) . .
Fe5 O3 Fe3 104.0(3) . .
Fe4 O4 Fe6 130.2(3) . .
Fe4 O4 Fe8 121.1(3) . 3_667
Fe6 O4 Fe8 107.9(3) . 3_667
Fe6 O5 Fe5 127.6(4) . .
Fe6 O5 Fe7 126.1(3) . .
Fe5 O5 Fe7 104.3(3) . .
Fe7 O6 Fe8 132.9(4) . .
Fe7 O6 Fe9 118.4(3) . .
Fe8 O6 Fe9 93.6(3) . .
Fe10 O7 Fe8 138.8(4) . .
Fe10 O7 Fe9 127.4(3) . .
Fe8 O7 Fe9 93.6(3) . .
C1 O8 Fe8 128.5(6) . .
C1 O8 Fe6 117.9(6) . .
Fe8 O8 Fe6 102.5(3) . .
C2 O9 Fe6 122.2(6) . 3_667
C2 O9 Fe8 123.6(5) . 3_667
Fe6 O9 Fe8 97.6(3) 3_667 3_667
C2 O9 Fe6 113.5(5) . .
Fe6 O9 Fe6 102.5(3) 3_667 .
Fe8 O9 Fe6 91.9(2) 3_667 .
C5 O11 Fe5 125.5(6) . .
C5 O11 Fe3 135.1(6) . .
Fe5 O11 Fe3 99.4(3) . .
C6 O12 Fe5 128.9(6) . .
C6 O12 Fe7 129.6(6) . .
Fe5 O12 Fe7 100.0(3) . .
C9 O13 C8 107.4(8) . .
C9 O14 Fe1 130.5(7) . 4_576
C10 O15 Fe1 132.7(6) . .
C10 O16 Fe2 134.8(7) . .
C17 O17 Fe1 132.0(7) . .
C17 O18 Fe2 133.1(7) . .
C24 O19 Fe1 133.1(7) . .
C24 O20 Fe3 129.5(6) . .
C31 O21 Fe1 125.7(7) . .
C31 O22 Fe3 135.8(7) . .
C38 O23 Fe2 137.5(6) . .
C38 O24 Fe3 130.2(6) . .
C45 O25 Fe4 129.4(6) . .
C45 O26 Fe10 131.6(6) . 3_667
C59 O29 Fe7 127.3(7) . .
C59 O30 Fe9 131.2(7) . .
C66 O31 Fe7 131.0(7) . .
C66 O32 Fe9 133.4(7) . .
C73 O33 Fe8 124.4(6) . .
C73 O34 Fe9 128.1(6) . .
C80 O35 Fe9 130.7(7) . .
C80 O36 Fe10 132.8(7) . .
C87 O37 Fe10 134.4(6) . .
C87 O38 Fe2 132.3(6) . 3_667

loop_
_geom_bond_atom_site_label_1
_geom_bond_atom_site_label_2
_geom_bond_distance
_geom_bond_site_symmetry_2
C1 O8 1.389(11) .
C1 C3 1.544(15) .
C1 H1A 0.9900 .
C1 H1B 0.9900 .
C2 O9 1.434(11) .
C2 C3 1.538(15) .
C2 H2A 0.9900 .
C2 H2B 0.9900 .
C3 N1 1.464(14) .
C3 C4 1.563(15) .
C4 O10 1.398(14) .
C4 H4A 0.9900 .
C4 H4B 0.9900 .
C5 O11 1.419(11) .
C5 C7 1.521(16) .
C5 H5A 0.9900 .
C5 H5B 0.9900 .
C6 O12 1.408(12) .
C6 C7 1.522(16) .
C6 H6A 0.9900 .
C6 H6B 0.9900 .
C7 N2 1.500(13) .
C7 C8 1.515(16) .
C8 O13 1.429(13) .
C8 H8A 0.9900 .
C8 H8B 0.9900 .
C9 O14 1.233(12) .
C9 N2 1.309(13) .
C9 O13 1.367(11) .
C10 O15 1.294(13) .
C10 O16 1.299(13) .
C10 C11 1.459(9) .
C10 C11' 1.512(9) .
C11 C16 1.481(9) .
C11 C12 1.486(9) .
C11 H11B 1.0000 .
C12 C13 1.536(10) .
C12 H12A 0.9900 .
C12 H12B 0.9900 .
C13 C14 1.537(10) .
C13 H13A 0.9900 .
C13 H13B 0.9900 .
C14 C15 1.537(10) .
C14 H14A 0.9900 .
C14 H14B 0.9900 .
C15 C16 1.531(10) .
C15 H15A 0.9900 .
C15 H15B 0.9900 .
C16 H16A 0.9900 .
C16 H16B 0.9900 .
C11' C12' 1.535(8) .
C11' C16' 1.535(8) .
C11' H11A 1.0000 .
C12' C13' 1.537(10) .
C12' H12C 0.9900 .
C12' H12D 0.9900 .
C13' C14' 1.539(10) .
C13' H13C 0.9900 .
C13' H13D 0.9900 .
C14' C15' 1.545(9) .
C14' H14C 0.9900 .
C14' H14D 0.9900 .
C15' C16' 1.528(9) .
C15' H15C 0.9900 .
C15' H15D 0.9900 .
C16' H16C 0.9900 .
C16' H16D 0.9900 .
C17 O18 1.256(12) .
C17 O17 1.264(12) .
C17 C18 1.528(15) .
C18 C23 1.466(18) .
C18 C19 1.551(17) .
C18 H18A 1.0000 .
C19 C20 1.505(17) .
C19 H19A 0.9900 .
C19 H19B 0.9900 .
C20 C21 1.46(2) .
C20 H20A 0.9900 .
C20 H20B 0.9900 .
C21 C22 1.49(2) .
C21 H21A 0.9900 .
C21 H21B 0.9900 .
C22 C23 1.52(2) .
C22 H22A 0.9900 .
C22 H22B 0.9900 .
C23 H23A 0.9900 .
C23 H23B 0.9900 .
C24 O20 1.265(12) .
C24 O19 1.275(12) .
C24 C25 1.505(8) .
C24 C25' 1.514(10) .
C25 C30 1.529(9) .
C25 C26 1.537(9) .
C25 H25A 1.0000 .
C26 C27 1.543(10) .
C26 H26A 0.9900 .
C26 H26B 0.9900 .
C27 C28 1.547(10) .
C27 H27A 0.9900 .
C27 H27B 0.9900 .
C28 C29 1.539(10) .
C28 H28A 0.9900 .
C28 H28B 0.9900 .
C29 C30 1.550(9) .
C29 H29A 0.9900 .
C29 H29B 0.9900 .
C30 H30A 0.9900 .
C30 H30B 0.9900 .
C25' C30' 1.532(10) .
C25' C26' 1.537(10) .
C25' H25B 1.0000 .
C26' C27' 1.535(10) .
C26' H26C 0.9900 .
C26' H26D 0.9900 .
C27' C28' 1.550(10) .
C27' H27C 0.9900 .
C27' H27D 0.9900 .
C28' C29' 1.541(10) .
C28' H28C 0.9900 .
C28' H28D 0.9900 .
C29' C30' 1.541(10) .
C29' H29C 0.9900 .
C29' H29D 0.9900 .
C30' H30C 0.9900 .
C30' H30D 0.9900 .
C31 O22 1.246(12) .
C31 O21 1.270(12) .
C31 C32 1.542(13) .
C32 C37 1.502(15) .
C32 C33 1.530(14) .
C32 H32A 1.0000 .
C33 C34 1.527(17) .
C33 H33A 0.9900 .
C33 H33B 0.9900 .
C34 C35 1.46(2) .
C34 H34A 0.9900 .
C34 H34B 0.9900 .
C35 C36 1.53(2) .
C35 H35A 0.9900 .
C35 H35B 0.9900 .
C36 C37 1.519(17) .
C36 H36A 0.9900 .
C36 H36B 0.9900 .
C37 H37A 0.9900 .
C37 H37B 0.9900 .
C38 O24 1.244(11) .
C38 O23 1.293(12) .
C38 C39' 1.491(9) .
C38 C39 1.504(9) .
C39 C44 1.524(9) .
C39 C40 1.543(9) .
C39 H39A 1.0000 .
C40 C41 1.539(10) .
C40 H40A 0.9900 .
C40 H40B 0.9900 .
C41 C42 1.540(10) .
C41 H41A 0.9900 .
C41 H41B 0.9900 .
C42 C43 1.539(10) .
C42 H42A 0.9900 .
C42 H42B 0.9900 .
C43 C44 1.555(10) .
C43 H43A 0.9900 .
C43 H43B 0.9900 .
C44 H44A 0.9900 .
C44 H44B 0.9900 .
C39' C44' 1.523(10) .
C39' C40' 1.532(10) .
C39' H39B 1.0000 .
C40' C41' 1.538(10) .
C40' H40C 0.9900 .
C40' H40D 0.9900 .
C41' C42' 1.537(10) .
C41' H41C 0.9900 .
C41' H41D 0.9900 .
C42' C43' 1.539(10) .
C42' H42C 0.9900 .
C42' H42D 0.9900 .
C43' C44' 1.544(10) .
C43' H43C 0.9900 .
C43' H43D 0.9900 .
C44' H44C 0.9900 .
C44' H44D 0.9900 .
C45 O26 1.249(11) .
C45 O25 1.315(11) .
C45 C46 1.508(8) .
C45 C46' 1.517(9) .
C46 C51 1.529(9) .
C46 C47 1.540(9) .
C46 H46A 1.0000 .
C47 C48 1.531(9) .
C47 H47A 0.9900 .
C47 H47B 0.9900 .
C48 C49 1.530(9) .
C48 H48A 0.9900 .
C48 H48B 0.9900 .
C49 C50 1.532(10) .
C49 H49A 0.9900 .
C49 H49B 0.9900 .
C50 C51 1.542(9) .
C50 H50A 0.9900 .
C50 H50B 0.9900 .
C51 H51A 0.9900 .
C51 H51B 0.9900 .
C46' C51' 1.533(10) .
C46' C47' 1.533(10) .
C46' H46B 1.0000 .
C47' C48' 1.526(9) .
C47' H47C 0.9900 .
C47' H47D 0.9900 .
C48' C49' 1.536(10) .
C48' H48C 0.9900 .
C48' H48D 0.9900 .
C49' C50' 1.540(10) .
C49' H49C 0.9900 .
C49' H49D 0.9900 .
C50' C51' 1.532(10) .
C50' H50C 0.9900 .
C50' H50D 0.9900 .
C51' H51C 0.9900 .
C51' H51D 0.9900 .
O28 C52 1.290(13) .
O27 C52 1.181(13) .
O27 Fe5 2.082(9) .
C52 C53 1.511(12) .
C53 C54 1.539(9) .
C53 C58 1.545(9) .
C53 H53A 1.0000 .
C54 C55 1.542(9) .
C54 H54A 0.9900 .
C54 H54B 0.9900 .
C55 C56 1.536(9) .
C55 H55A 0.9900 .
C55 H55B 0.9900 .
C56 C57 1.531(9) .
C56 H56A 0.9900 .
C56 H56B 0.9900 .
C57 C58 1.543(9) .
C57 H57A 0.9900 .
C57 H57B 0.9900 .
C58 H58A 0.9900 .
C58 H58B 0.9900 .
O28' C52' 1.25(2) .
O28' Fe5 2.09(11) .
O28' Fe4 2.29(7) .
O27' C52' 1.23(2) .
O27' Fe5 2.37(10) .
C52' C53' 1.50(2) .
C53' C54' 1.540(11) .
C53' C58' 1.540(10) .
C53' H53B 1.0000 .
C54' C55' 1.541(10) .
C54' H54C 0.9900 .
C54' H54D 0.9900 .
C55' C56' 1.541(10) .
C55' H55C 0.9900 .
C55' H55D 0.9900 .
C56' C57' 1.541(11) .
C56' H56C 0.9900 .
C56' H56D 0.9900 .
C57' C58' 1.541(10) .
C57' H57C 0.9900 .
C57' H57D 0.9900 .
C58' H58C 0.9900 .
C58' H58D 0.9900 .
C59 O29 1.281(12) .
C59 O30 1.283(12) .
C59 C60 1.504(16) .
C60 C65 1.494(19) .
C60 C61 1.513(15) .
C60 H60A 1.0000 .
C61 C62 1.556(18) .
C61 H61A 0.9900 .
C61 H61B 0.9900 .
C62 C63 1.51(2) .
C62 H62A 0.9900 .
C62 H62B 0.9900 .
C63 C64 1.53(2) .
C63 H63A 0.9900 .
C63 H63B 0.9900 .
C64 C65 1.57(2) .
C64 H64A 0.9900 .
C64 H64B 0.9900 .
C65 H65A 0.9900 .
C65 H65B 0.9900 .
C66 O32 1.236(13) .
C66 O31 1.276(13) .
C66 C67 1.526(17) .
C67 C72 1.425(19) .
C67 C68 1.447(19) .
C67 H67A 1.0000 .
C68 C69 1.62(2) .
C68 H68A 0.9900 .
C68 H68B 0.9900 .
C69 C70 1.46(3) .
C69 H69A 0.9900 .
C69 H69B 0.9900 .
C70 C71 1.51(3) .
C70 H70A 0.9900 .
C70 H70B 0.9900 .
C71 C72 1.52(2) .
C71 H71A 0.9900 .
C71 H71B 0.9900 .
C72 H72A 0.9900 .
C72 H72B 0.9900 .
C73 O34 1.251(12) .
C73 O33 1.283(11) .
C73 C74' 1.493(10) .
C73 C74 1.494(8) .
C74 C79 1.538(9) .
C74 C75 1.552(9) .
C74 H74A 1.0000 .
C75 C76 1.543(9) .
C75 H75A 0.9900 .
C75 H75B 0.9900 .
C76 C77 1.530(9) .
C76 H76A 0.9900 .
C76 H76B 0.9900 .
C77 C78 1.535(9) .
C77 H77A 0.9900 .
C77 H77B 0.9900 .
C78 C79 1.541(9) .
C78 H78A 0.9900 .
C78 H78B 0.9900 .
C79 H79A 0.9900 .
C79 H79B 0.9900 .
C74' C79' 1.537(10) .
C74' C75' 1.539(10) .
C74' H74B 1.0000 .
C75' C76' 1.544(10) .
C75' H75C 0.9900 .
C75' H75D 0.9900 .
C76' C77' 1.538(10) .
C76' H76C 0.9900 .
C76' H76D 0.9900 .
C77' C78' 1.536(10) .
C77' H77C 0.9900 .
C77' H77D 0.9900 .
C78' C79' 1.546(10) .
C78' H78C 0.9900 .
C78' H78D 0.9900 .
C79' H79C 0.9900 .
C79' H79D 0.9900 .
C80 O36 1.229(12) .
C80 O35 1.308(13) .
C80 C81 1.496(15) .
C81 C82 1.465(16) .
C81 C86 1.55(2) .
C81 H81A 1.0000 .
C82 C83 1.586(17) .
C82 H82A 0.9900 .
C82 H82B 0.9900 .
C83 C84 1.45(2) .
C83 H83A 0.9900 .
C83 H83B 0.9900 .
C84 C85 1.53(2) .
C84 H84A 0.9900 .
C84 H84B 0.9900 .
C85 C86 1.623(19) .
C85 H85A 0.9900 .
C85 H85B 0.9900 .
C86 H86A 0.9900 .
C86 H86B 0.9900 .
C87 O37 1.265(11) .
C87 O38 1.267(12) .
C87 C88' 1.491(10) .
C87 C88 1.510(9) .
C88 C93 1.525(10) .
C88 C89 1.534(9) .
C88 H88A 1.0000 .
C89 C90 1.537(9) .
C89 H89A 0.9900 .
C89 H89B 0.9900 .
C90 C91 1.542(10) .
C90 H90A 0.9900 .
C90 H90B 0.9900 .
C91 C92 1.541(10) .
C91 H91A 0.9900 .
C91 H91B 0.9900 .
C92 C93 1.542(10) .
C92 H92A 0.9900 .
C92 H92B 0.9900 .
C93 H93A 0.9900 .
C93 H93B 0.9900 .
C88' C89' 1.520(9) .
C88' C93' 1.534(9) .
C88' H88B 1.0000 .
C89' C90' 1.530(10) .
C89' H89C 0.9900 .
C89' H89D 0.9900 .
C90' C91' 1.544(10) .
C90' H90C 0.9900 .
C90' H90D 0.9900 .
C91' C92' 1.550(10) .
C91' H91C 0.9900 .
C91' H91D 0.9900 .
C92' C93' 1.539(10) .
C92' H92C 0.9900 .
C92' H92D 0.9900 .
C93' H93C 0.9900 .
C93' H93D 0.9900 .
Fe1 O1 1.881(6) .
Fe1 O15 1.981(8) .
Fe1 O19 2.024(8) .
Fe1 O17 2.030(7) .
Fe1 O21 2.038(7) .
Fe1 O14 2.157(7) 4_575
Fe2 O2 1.916(7) .
Fe2 O1 1.968(6) .
Fe2 O23 2.008(7) .
Fe2 O38 2.056(7) 3_667
Fe2 O16 2.067(8) .
Fe2 O18 2.075(7) .
Fe3 O1 1.920(6) .
Fe3 O3 1.947(6) .
Fe3 O20 2.023(7) .
Fe3 O11 2.033(7) .
Fe3 O22 2.051(7) .
Fe3 O24 2.084(8) .
Fe4 O4 1.853(6) .
Fe4 O3 1.854(6) .
Fe4 O2 1.886(7) .
Fe4 O25 1.976(7) .
Fe5 O3 1.926(6) .
Fe5 O5 1.941(6) .
Fe5 O11 1.969(7) .
Fe5 O12 1.979(7) .
Fe6 O5 1.891(6) .
Fe6 O4 1.915(6) .
Fe6 O8 2.013(6) .
Fe6 O9 2.047(6) 3_667
Fe6 N1 2.172(8) .
Fe6 O9 2.254(7) .
Fe7 O6 1.855(6) .
Fe7 O31 1.935(8) .
Fe7 O5 1.945(6) .
Fe7 O12 2.027(7) .
Fe7 O29 2.035(7) .
Fe8 O7 1.930(6) .
Fe8 O6 1.953(6) .
Fe8 O4 1.964(6) 3_667
Fe8 O8 1.996(6) .
Fe8 O33 2.093(7) .
Fe8 O9 2.109(6) 3_667
Fe9 O6 1.964(6) .
Fe9 O7 1.984(6) .
Fe9 O35 1.998(7) .
Fe9 O30 2.004(7) .
Fe9 O34 2.053(8) .
Fe9 O32 2.083(7) .
Fe10 O7 1.839(6) .
Fe10 O2 1.955(7) 3_667
Fe10 O37 1.987(7) .
Fe10 O26 2.025(7) 3_667
Fe10 O36 2.038(7) .
O2 Fe10 1.955(7) 3_667
O4 Fe8 1.964(6) 3_667
O9 Fe6 2.047(6) 3_667
O9 Fe8 2.109(6) 3_667
O14 Fe1 2.157(7) 4_576
O26 Fe10 2.026(7) 3_667
O38 Fe2 2.056(7) 3_667

loop_
_geom_torsion_atom_site_label_1
_geom_torsion_atom_site_label_2
_geom_torsion_atom_site_label_3
_geom_torsion_atom_site_label_4
_geom_torsion
_geom_torsion_site_symmetry_1
_geom_torsion_site_symmetry_4
O9 C2 C3 N1 -41.3(10) . .
O9 C2 C3 C1 73.3(10) . .
O9 C2 C3 C4 -165.0(8) . .
O8 C1 C3 N1 45.3(11) . .
O8 C1 C3 C2 -71.6(11) . .
O8 C1 C3 C4 166.7(9) . .
N1 C3 C4 O10 49.8(13) . .
C2 C3 C4 O10 171.2(9) . .
C1 C3 C4 O10 -67.0(12) . .
O11 C5 C7 N2 -172.9(8) . .
O11 C5 C7 C8 -64.6(12) . .
O11 C5 C7 C6 65.3(12) . .
O12 C6 C7 N2 179.9(9) . .
O12 C6 C7 C8 70.7(13) . .
O12 C6 C7 C5 -58.6(13) . .
N2 C7 C8 O13 6.3(10) . .
C5 C7 C8 O13 -108.5(10) . .
C6 C7 C8 O13 122.2(10) . .
O15 C10 C11 C16 33(3) . .
O16 C10 C11 C16 -123.9(19) . .
C11' C10 C11 C16 139(3) . .
O15 C10 C11 C12 -124(2) . .
O16 C10 C11 C12 80(2) . .
C11' C10 C11 C12 -17.9(18) . .
C10 C11 C12 C13 118(2) . .
C16 C11 C12 C13 -39(3) . .
C11 C12 C13 C14 49(2) . .
C12 C13 C14 C15 -61(2) . .
C13 C14 C15 C16 60(2) . .
C10 C11 C16 C15 -118(2) . .
C12 C11 C16 C15 38(3) . .
C14 C15 C16 C11 -48(2) . .
O15 C10 C11' C12' 26.5(15) . .
O16 C10 C11' C12' -171.2(10) . .
C11 C10 C11' C12' -70.5(17) . .
O15 C10 C11' C16' 148.9(11) . .
O16 C10 C11' C16' -48.8(13) . .
C11 C10 C11' C16' 51.9(16) . .
C10 C11' C12' C13' 64.0(14) . .
C16' C11' C12' C13' -58.3(13) . .
C11' C12' C13' C14' 59.0(17) . .
C12' C13' C14' C15' -58.4(18) . .
C13' C14' C15' C16' 57.7(17) . .
C14' C15' C16' C11' -57.5(15) . .
C10 C11' C16' C15' -65.0(13) . .
C12' C11' C16' C15' 57.9(12) . .
O18 C17 C18 C23 59.3(17) . .
O17 C17 C18 C23 -122.5(14) . .
O18 C17 C18 C19 -174.7(12) . .
O17 C17 C18 C19 3.4(17) . .
C23 C18 C19 C20 -53(2) . .
C17 C18 C19 C20 -179.0(13) . .
C18 C19 C20 C21 52(2) . .
C19 C20 C21 C22 -51(2) . .
C20 C21 C22 C23 48(3) . .
C17 C18 C23 C22 176.3(16) . .
C19 C18 C23 C22 51(2) . .
C21 C22 C23 C18 -48(3) . .
O20 C24 C25 C30 24.2(16) . .
O19 C24 C25 C30 -164.0(12) . .
C25' C24 C25 C30 -106(3) . .
O20 C24 C25 C26 -99.3(14) . .
O19 C24 C25 C26 72.5(16) . .
C25' C24 C25 C26 131(4) . .
C24 C25 C26 C27 -178.4(14) . .
C30 C25 C26 C27 57.2(17) . .
C25 C26 C27 C28 -59.4(18) . .
C26 C27 C28 C29 61.8(17) . .
C27 C28 C29 C30 -61.3(16) . .
C24 C25 C30 C29 -179.7(13) . .
C26 C25 C30 C29 -56.7(16) . .
C28 C29 C30 C25 58.8(17) . .
O20 C24 C25' C30' 21(2) . .
O19 C24 C25' C30' -153.1(17) . .
C25 C24 C25' C30' 79(3) . .
O20 C24 C25' C26' -101(2) . .
O19 C24 C25' C26' 84.7(19) . .
C25 C24 C25' C26' -44(3) . .
C24 C25' C26' C27' 177.0(19) . .
C30' C25' C26' C27' 55(2) . .
C25' C26' C27' C28' -58(2) . .
C26' C27' C28' C29' 61.4(19) . .
C27' C28' C29' C30' -61.6(18) . .
C24 C25' C30' C29' -176.7(18) . .
C26' C25' C30' C29' -56(2) . .
C28' C29' C30' C25' 59(2) . .
O22 C31 C32 C37 27.7(14) . .
O21 C31 C32 C37 -154.6(11) . .
O22 C31 C32 C33 -96.5(11) . .
O21 C31 C32 C33 81.1(12) . .
C37 C32 C33 C34 54.9(13) . .
C31 C32 C33 C34 178.9(9) . .
C32 C33 C34 C35 -54.4(15) . .
C33 C34 C35 C36 55.6(18) . .
C34 C35 C36 C37 -54.2(19) . .
C33 C32 C37 C36 -55.5(17) . .
C31 C32 C37 C36 -176.9(12) . .
C35 C36 C37 C32 52.9(19) . .
O24 C38 C39 C44 6.6(17) . .
O23 C38 C39 C44 169.4(10) . .
C39' C38 C39 C44 -72.0(19) . .
O24 C38 C39 C40 129.8(13) . .
O23 C38 C39 C40 -67.4(12) . .
C39' C38 C39 C40 51.2(18) . .
C38 C39 C40 C41 -65.8(15) . .
C44 C39 C40 C41 58.6(13) . .
C39 C40 C41 C42 -58.7(17) . .
C40 C41 C42 C43 60.1(18) . .
C41 C42 C43 C44 -60.3(17) . .
C38 C39 C44 C43 63.7(15) . .
C40 C39 C44 C43 -59.3(13) . .
C42 C43 C44 C39 60.1(16) . .
O24 C38 C39' C44' -21(2) . .
O23 C38 C39' C44' 169.1(16) . .
C39 C38 C39' C44' 97(2) . .
O24 C38 C39' C40' 105.6(16) . .
O23 C38 C39' C40' -64.5(19) . .
C39 C38 C39' C40' -136(3) . .
C38 C39' C40' C41' 176.1(17) . .
C44' C39' C40' C41' -56.5(19) . .
C39' C40' C41' C42' 57(2) . .
C40' C41' C42' C43' -59(2) . .
C41' C42' C43' C44' 59.3(19) . .
C38 C39' C44' C43' -176.3(17) . .
C40' C39' C44' C43' 57(2) . .
C42' C43' C44' C39' -58(2) . .
O26 C45 C46 C51 -12.7(16) . .
O25 C45 C46 C51 156.8(12) . .
C46' C45 C46 C51 -102.1(19) . .
O26 C45 C46 C47 109.9(13) . .
O25 C45 C46 C47 -80.6(13) . .
C46' C45 C46 C47 20.6(14) . .
C45 C46 C47 C48 -179.8(12) . .
C51 C46 C47 C48 -56.7(16) . .
C46 C47 C48 C49 57.3(17) . .
C47 C48 C49 C50 -58.3(17) . .
C48 C49 C50 C51 58.1(17) . .
C45 C46 C51 C50 178.3(12) . .
C47 C46 C51 C50 56.6(16) . .
C49 C50 C51 C46 -57.3(17) . .
O26 C45 C46' C51' -46.1(17) . .
O25 C45 C46' C51' 152.7(14) . .
C46 C45 C46' C51' 59.8(17) . .
O26 C45 C46' C47' -168.7(13) . .
O25 C45 C46' C47' 30.1(18) . .
C46 C45 C46' C47' -62.7(17) . .
C45 C46' C47' C48' 176.5(15) . .
C51' C46' C47' C48' 54.6(18) . .
C46' C47' C48' C49' -56.1(19) . .
C47' C48' C49' C50' 58(2) . .
C48' C49' C50' C51' -58.5(19) . .
C49' C50' C51' C46' 57.8(19) . .
C45 C46' C51' C50' -177.8(16) . .
C47' C46' C51' C50' -55.5(18) . .
Fe5 O27 C52 O28 -7.8(7) . .
Fe5 O27 C52 C53 172.2(7) . .
O27 C52 C53 C54 67.4(11) . .
O28 C52 C53 C54 -112.5(11) . .
O27 C52 C53 C58 -171.5(11) . .
O28 C52 C53 C58 8.6(11) . .
C52 C53 C54 C55 -176.7(12) . .
C58 C53 C54 C55 61.2(14) . .
C53 C54 C55 C56 -59.7(15) . .
C54 C55 C56 C57 57.6(16) . .
C55 C56 C57 C58 -57.1(16) . .
C56 C57 C58 C53 58.3(15) . .
C52 C53 C58 C57 177.9(11) . .
C54 C53 C58 C57 -60.3(14) . .
Fe5 O27' C52' O28' 4(3) . .
Fe5 O27' C52' C53' -176(3) . .
Fe5 O28' C52' O27' -5(4) . .
Fe4 O28' C52' O27' -143(21) . .
Fe5 O28' C52' C53' 175(4) . .
Fe4 O28' C52' C53' 37(21) . .
O27' C52' C53' C54' 33(7) . .
O28' C52' C53' C54' -147(7) . .
O27' C52' C53' C58' 155(7) . .
O28' C52' C53' C58' -25(7) . .
C52' C53' C54' C55' -179(3) . .
C58' C53' C54' C55' 59(2) . .
C53' C54' C55' C56' -59(2) . .
C54' C55' C56' C57' 59(2) . .
C55' C56' C57' C58' -59(2) . .
C52' C53' C58' C57' 179(3) . .
C54' C53' C58' C57' -59(2) . .
C56' C57' C58' C53' 59(2) . .
O29 C59 C60 C65 113.3(13) . .
O30 C59 C60 C65 -62.7(15) . .
O29 C59 C60 C61 -16.3(16) . .
O30 C59 C60 C61 167.8(10) . .
C65 C60 C61 C62 51.8(16) . .
C59 C60 C61 C62 179.5(11) . .
C60 C61 C62 C63 -54.5(16) . .
C61 C62 C63 C64 60.2(18) . .
C62 C63 C64 C65 -60(2) . .
C59 C60 C65 C64 177.4(15) . .
C61 C60 C65 C64 -52(2) . .
C63 C64 C65 C60 56(2) . .
O32 C66 C67 C72 -62.7(18) . .
O31 C66 C67 C72 117.5(15) . .
O32 C66 C67 C68 160.3(14) . .
O31 C66 C67 C68 -20(2) . .
C72 C67 C68 C69 41(3) . .
C66 C67 C68 C69 173.9(15) . .
C67 C68 C69 C70 -44(3) . .
C68 C69 C70 C71 52(3) . .
C69 C70 C71 C72 -56(3) . .
C68 C67 C72 C71 -43(3) . .
C66 C67 C72 C71 -178.1(15) . .
C70 C71 C72 C67 49(3) . .
O34 C73 C74 C79 121.9(11) . .
O33 C73 C74 C79 -59.8(14) . .
C74' C73 C74 C79 -154(12) . .
O34 C73 C74 C75 0.7(15) . .
O33 C73 C74 C75 179.0(10) . .
C74' C73 C74 C75 84(12) . .
C73 C74 C75 C76 -177.1(11) . .
C79 C74 C75 C76 61.0(13) . .
C74 C75 C76 C77 -59.1(15) . .
C75 C76 C77 C78 58.0(17) . .
C76 C77 C78 C79 -57.3(17) . .
C73 C74 C79 C78 177.2(11) . .
C75 C74 C79 C78 -61.2(14) . .
C77 C78 C79 C74 58.7(16) . .
O34 C73 C74' C79' -161.0(18) . .
O33 C73 C74' C79' 12(2) . .
C74 C73 C74' C79' 100(12) . .
O34 C73 C74' C75' 76(2) . .
O33 C73 C74' C75' -111(2) . .
C74 C73 C74' C75' -23(11) . .
C73 C74' C75' C76' -174.4(18) . .
C79' C74' C75' C76' 60.7(19) . .
C74' C75' C76' C77' -59(2) . .
C75' C76' C77' C78' 58(2) . .
C76' C77' C78' C79' -58(2) . .
C73 C74' C79' C78' 174.9(18) . .
C75' C74' C79' C78' -60.7(18) . .
C77' C78' C79' C74' 59.4(19) . .
O36 C80 C81 C82 148.8(12) . .
O35 C80 C81 C82 -30.6(17) . .
O36 C80 C81 C86 27.7(17) . .
O35 C80 C81 C86 -151.8(12) . .
C80 C81 C82 C83 -179.1(12) . .
C86 C81 C82 C83 -56.0(15) . .
C81 C82 C83 C84 59.8(18) . .
C82 C83 C84 C85 -62.7(18) . .
C83 C84 C85 C86 64.0(19) . .
C82 C81 C86 C85 60.0(16) . .
C80 C81 C86 C85 -174.9(12) . .
C84 C85 C86 C81 -63(2) . .
O37 C87 C88 C93 103.0(15) . .
O38 C87 C88 C93 -68.3(16) . .
C88' C87 C88 C93 -159(5) . .
O37 C87 C88 C89 -132.3(13) . .
O38 C87 C88 C89 56.3(15) . .
C88' C87 C88 C89 -35(4) . .
C87 C88 C89 C90 -178.4(13) . .
C93 C88 C89 C90 -54.1(18) . .
C88 C89 C90 C91 58.3(18) . .
C89 C90 C91 C92 -62.0(17) . .
C90 C91 C92 C93 61.4(18) . .
C87 C88 C93 C92 176.5(15) . .
C89 C88 C93 C92 53.1(19) . .
C91 C92 C93 C88 -57(2) . .
O37 C87 C88' C89' -173.8(11) . .
O38 C87 C88' C89' 1.6(16) . .
C88 C87 C88' C89' 97(5) . .
O37 C87 C88' C93' 59.4(13) . .
O38 C87 C88' C93' -125.2(12) . .
C88 C87 C88' C93' -29(4) . .
C87 C88' C89' C90' -72.9(17) . .
C93' C88' C89' C90' 53.4(14) . .
C88' C89' C90' C91' -55.5(18) . .
C89' C90' C91' C92' 59.9(18) . .
C90' C91' C92' C93' -62.8(18) . .
C87 C88' C93' C92' 72.4(17) . .
C89' C88' C93' C92' -55.5(14) . .
C91' C92' C93' C88' 60.3(17) . .
C52' O28' Fe4 O4 54(19) . .
Fe5 O28' Fe4 O4 -83(3) . .
C52' O28' Fe4 O3 166(21) . .
Fe5 O28' Fe4 O3 29(2) . .
C52' O28' Fe4 O2 -164(13) . .
Fe5 O28' Fe4 O2 58(10) . .
C52' O28' Fe4 O25 -64(19) . .
Fe5 O28' Fe4 O25 158(4) . .
C52 O27 Fe5 O3 -29.2(7) . .
C52 O27 Fe5 O5 76.5(6) . .
C52 O27 Fe5 O11 -112.7(6) . .
C52 O27 Fe5 O12 158.3(6) . .
C52 O27 Fe5 O28' -11(4) . .
C52 O27 Fe5 O27' 138(26) . .
C52' O28' Fe5 O3 166(5) . .
Fe4 O28' Fe5 O3 -26.4(17) . .
C52' O28' Fe5 O5 -96(4) . .
Fe4 O28' Fe5 O5 71(3) . .
C52' O28' Fe5 O11 102(4) . .
Fe4 O28' Fe5 O11 -90(3) . .
C52' O28' Fe5 O12 -23(10) . .
Fe4 O28' Fe5 O12 145(4) . .
C52' O28' Fe5 O27 6(3) . .
Fe4 O28' Fe5 O27 174(5) . .
C52' O28' Fe5 O27' 2.3(19) . .
Fe4 O28' Fe5 O27' 170(6) . .
C52' O27' Fe5 O3 -18(5) . .
C52' O27' Fe5 O5 88(4) . .
C52' O27' Fe5 O11 -104(4) . .
C52' O27' Fe5 O12 168(4) . .
C52' O27' Fe5 O27 -32(23) . .
C52' O27' Fe5 O28' -2.4(19) . .
C2 C3 N1 Fe6 62.7(8) . .
C1 C3 N1 Fe6 -55.3(8) . .
C4 C3 N1 Fe6 -175.0(8) . .
O5 Fe6 N1 C3 129.6(6) . .
O4 Fe6 N1 C3 -122.3(6) . .
O8 Fe6 N1 C3 39.8(6) . .
O9 Fe6 N1 C3 -10.2(9) 3_667 .
O9 Fe6 N1 C3 -45.9(6) . .
O14 C9 N2 C7 179.9(10) . .
O13 C9 N2 C7 -1.7(12) . .
C8 C7 N2 C9 -3.0(11) . .
C5 C7 N2 C9 114.5(10) . .
C6 C7 N2 C9 -121.9(10) . .
O15 Fe1 O1 Fe3 -124.5(4) . .
O19 Fe1 O1 Fe3 -36.3(5) . .
O17 Fe1 O1 Fe3 143.9(4) . .
O21 Fe1 O1 Fe3 57.6(4) . .
O14 Fe1 O1 Fe3 36(8) 4_575 .
O15 Fe1 O1 Fe2 47.6(5) . .
O19 Fe1 O1 Fe2 135.8(4) . .
O17 Fe1 O1 Fe2 -44.0(4) . .
O21 Fe1 O1 Fe2 -130.3(4) . .
O14 Fe1 O1 Fe2 -152(7) 4_575 .
O3 Fe3 O1 Fe1 -138.5(4) . .
O20 Fe3 O1 Fe1 45.8(5) . .
O11 Fe3 O1 Fe1 -100(2) . .
O22 Fe3 O1 Fe1 -43.8(4) . .
O24 Fe3 O1 Fe1 129.3(4) . .
O3 Fe3 O1 Fe2 49.7(4) . .
O20 Fe3 O1 Fe2 -126.0(4) . .
O11 Fe3 O1 Fe2 88(2) . .
O22 Fe3 O1 Fe2 144.4(4) . .
O24 Fe3 O1 Fe2 -42.5(4) . .
O2 Fe2 O1 Fe1 118.5(4) . .
O23 Fe2 O1 Fe1 -146.2(4) . .
O38 Fe2 O1 Fe1 -68.1(15) 3_667 .
O16 Fe2 O1 Fe1 -56.8(4) . .
O18 Fe2 O1 Fe1 33.1(4) . .
O2 Fe2 O1 Fe3 -69.7(4) . .
O23 Fe2 O1 Fe3 25.6(5) . .
O38 Fe2 O1 Fe3 103.7(13) 3_667 .
O16 Fe2 O1 Fe3 114.9(4) . .
O18 Fe2 O1 Fe3 -155.1(4) . .
O4 Fe4 O2 Fe2 130.6(4) . .
O3 Fe4 O2 Fe2 16.0(5) . .
O25 Fe4 O2 Fe2 -107.4(4) . .
O28' Fe4 O2 Fe2 -9(8) . .
O4 Fe4 O2 Fe10 -71.1(4) . 3_667
O3 Fe4 O2 Fe10 174.2(3) . 3_667
O25 Fe4 O2 Fe10 50.8(4) . 3_667
O28' Fe4 O2 Fe10 149(8) . 3_667
O1 Fe2 O2 Fe4 28.6(4) . .
O23 Fe2 O2 Fe4 -66.6(4) . .
O38 Fe2 O2 Fe4 -150.0(4) 3_667 .
O16 Fe2 O2 Fe4 170(2) . .
O18 Fe2 O2 Fe4 126.2(4) . .
O1 Fe2 O2 Fe10 -129.4(3) . 3_667
O23 Fe2 O2 Fe10 135.4(4) . 3_667
O38 Fe2 O2 Fe10 51.9(4) 3_667 3_667
O16 Fe2 O2 Fe10 12(2) . 3_667
O18 Fe2 O2 Fe10 -31.8(3) . 3_667
O4 Fe4 O3 Fe5 38.3(5) . .
O2 Fe4 O3 Fe5 150.6(4) . .
O25 Fe4 O3 Fe5 -99.9(4) . .
O28' Fe4 O3 Fe5 -39(3) . .
O4 Fe4 O3 Fe3 -156.3(4) . .
O2 Fe4 O3 Fe3 -44.0(5) . .
O25 Fe4 O3 Fe3 65.5(5) . .
O28' Fe4 O3 Fe3 126(3) . .
O5 Fe5 O3 Fe4 -49.1(5) . .
O11 Fe5 O3 Fe4 161.7(5) . .
O12 Fe5 O3 Fe4 -132.5(4) . .
O27 Fe5 O3 Fe4 59.3(5) . .
O28' Fe5 O3 Fe4 42(3) . .
O27' Fe5 O3 Fe4 58(3) . .
O5 Fe5 O3 Fe3 142.6(3) . .
O11 Fe5 O3 Fe3 -6.6(3) . .
O12 Fe5 O3 Fe3 59.2(5) . .
O27 Fe5 O3 Fe3 -109.0(4) . .
O28' Fe5 O3 Fe3 -126(3) . .
O27' Fe5 O3 Fe3 -111(3) . .
O1 Fe3 O3 Fe4 14.3(5) . .
O20 Fe3 O3 Fe4 179(64) . .
O11 Fe3 O3 Fe4 -161.4(5) . .
O22 Fe3 O3 Fe4 -79.2(5) . .
O24 Fe3 O3 Fe4 110.2(5) . .
O1 Fe3 O3 Fe5 -177.9(3) . .
O20 Fe3 O3 Fe5 -13.1(13) . .
O11 Fe3 O3 Fe5 6.4(3) . .
O22 Fe3 O3 Fe5 88.6(3) . .
O24 Fe3 O3 Fe5 -81.9(3) . .
O3 Fe4 O4 Fe6 -21.1(5) . .
O2 Fe4 O4 Fe6 -134.8(4) . .
O25 Fe4 O4 Fe6 117.4(4) . .
O28' Fe4 O4 Fe6 33(3) . .
O3 Fe4 O4 Fe8 170.1(3) . 3_667
O2 Fe4 O4 Fe8 56.4(4) . 3_667
O25 Fe4 O4 Fe8 -51.4(5) . 3_667
O28' Fe4 O4 Fe8 -136(3) . 3_667
O5 Fe6 O4 Fe4 20.7(5) . .
O8 Fe6 O4 Fe4 -160.5(6) . .
O9 Fe6 O4 Fe4 117.7(4) 3_667 .
N1 Fe6 O4 Fe4 -95.2(5) . .
O9 Fe6 O4 Fe4 -166.8(5) . .
O5 Fe6 O4 Fe8 -169.4(3) . 3_667
O8 Fe6 O4 Fe8 9.4(10) . 3_667
O9 Fe6 O4 Fe8 -72.3(3) 3_667 3_667
N1 Fe6 O4 Fe8 74.7(3) . 3_667
O9 Fe6 O4 Fe8 3.2(3) . 3_667
O4 Fe6 O5 Fe5 -38.6(5) . .
O8 Fe6 O5 Fe5 141.8(5) . .
O9 Fe6 O5 Fe5 -138.2(5) 3_667 .
N1 Fe6 O5 Fe5 64.0(5) . .
O9 Fe6 O5 Fe5 -150.0(16) . .
O4 Fe6 O5 Fe7 160.0(4) . .
O8 Fe6 O5 Fe7 -19.6(5) . .
O9 Fe6 O5 Fe7 60.5(5) 3_667 .
N1 Fe6 O5 Fe7 -97.4(5) . .
O9 Fe6 O5 Fe7 49(2) . .
O3 Fe5 O5 Fe6 50.4(5) . .
O11 Fe5 O5 Fe6 134.9(5) . .
O12 Fe5 O5 Fe6 -167.7(5) . .
O27 Fe5 O5 Fe6 -62.8(5) . .
O28' Fe5 O5 Fe6 -9(2) . .
O27' Fe5 O5 Fe6 -69(2) . .
O3 Fe5 O5 Fe7 -145.1(3) . .
O11 Fe5 O5 Fe7 -60.5(7) . .
O12 Fe5 O5 Fe7 -3.1(3) . .
O27 Fe5 O5 Fe7 101.7(4) . .
O28' Fe5 O5 Fe7 155(2) . .
O27' Fe5 O5 Fe7 96(2) . .
O6 Fe7 O5 Fe6 -27.3(5) . .
O31 Fe7 O5 Fe6 78.0(5) . .
O12 Fe7 O5 Fe6 167.9(5) . .
O29 Fe7 O5 Fe6 -131.7(5) . .
O6 Fe7 O5 Fe5 167.8(3) . .
O31 Fe7 O5 Fe5 -86.8(4) . .
O12 Fe7 O5 Fe5 3.1(3) . .
O29 Fe7 O5 Fe5 63.5(6) . .
O31 Fe7 O6 Fe8 -84.0(5) . .
O5 Fe7 O6 Fe8 25.4(5) . .
O12 Fe7 O6 Fe8 106.2(11) . .
O29 Fe7 O6 Fe8 168.9(5) . .
O31 Fe7 O6 Fe9 42.7(4) . .
O5 Fe7 O6 Fe9 152.2(4) . .
O12 Fe7 O6 Fe9 -127.0(10) . .
O29 Fe7 O6 Fe9 -64.3(4) . .
O7 Fe8 O6 Fe7 122.4(5) . .
O4 Fe8 O6 Fe7 -84(2) 3_667 .
O8 Fe8 O6 Fe7 24.6(5) . .
O33 Fe8 O6 Fe7 -144.4(5) . .
O9 Fe8 O6 Fe7 -53.9(5) 3_667 .
O7 Fe8 O6 Fe9 -12.7(3) . .
O4 Fe8 O6 Fe9 140.7(19) 3_667 .
O8 Fe8 O6 Fe9 -110.5(3) . .
O33 Fe8 O6 Fe9 80.5(3) . .
O9 Fe8 O6 Fe9 171.0(3) 3_667 .
O7 Fe9 O6 Fe7 -131.7(4) . .
O35 Fe9 O6 Fe7 -74(10) . .
O30 Fe9 O6 Fe7 50.4(4) . .
O34 Fe9 O6 Fe7 139.3(4) . .
O32 Fe9 O6 Fe7 -42.3(4) . .
O7 Fe9 O6 Fe8 12.4(3) . .
O35 Fe9 O6 Fe8 70(10) . .
O30 Fe9 O6 Fe8 -165.6(3) . .
O34 Fe9 O6 Fe8 -76.7(3) . .
O32 Fe9 O6 Fe8 101.7(3) . .
O2 Fe10 O7 Fe8 -8.8(6) 3_667 .
O37 Fe10 O7 Fe8 89.5(6) . .
O26 Fe10 O7 Fe8 -100.7(6) 3_667 .
O36 Fe10 O7 Fe8 174.4(5) . .
O2 Fe10 O7 Fe9 177.7(4) 3_667 .
O37 Fe10 O7 Fe9 -83.9(5) . .
O26 Fe10 O7 Fe9 85.8(4) 3_667 .
O36 Fe10 O7 Fe9 0.9(5) . .
O6 Fe8 O7 Fe10 -162.2(6) . .
O4 Fe8 O7 Fe10 21.2(6) 3_667 .
O8 Fe8 O7 Fe10 -74.5(6) . .
O33 Fe8 O7 Fe10 110.5(6) . .
O9 Fe8 O7 Fe10 -101(4) 3_667 .
O6 Fe8 O7 Fe9 12.6(3) . .
O4 Fe8 O7 Fe9 -164.0(3) 3_667 .
O8 Fe8 O7 Fe9 100.3(3) . .
O33 Fe8 O7 Fe9 -74.7(3) . .
O9 Fe8 O7 Fe9 74(4) 3_667 .
O6 Fe9 O7 Fe10 163.2(5) . .
O35 Fe9 O7 Fe10 -15.4(5) . .
O30 Fe9 O7 Fe10 -173(3) . .
O34 Fe9 O7 Fe10 -106.5(4) . .
O32 Fe9 O7 Fe10 69.4(4) . .
O6 Fe9 O7 Fe8 -12.5(3) . .
O35 Fe9 O7 Fe8 168.9(3) . .
O30 Fe9 O7 Fe8 11(3) . .
O34 Fe9 O7 Fe8 77.8(3) . .
O32 Fe9 O7 Fe8 -106.3(3) . .
C3 C1 O8 Fe8 126.5(7) . .
C3 C1 O8 Fe6 -10.7(11) . .
O7 Fe8 O8 C1 49.7(8) . .
O6 Fe8 O8 C1 135.3(8) . .
O4 Fe8 O8 C1 -51.9(8) 3_667 .
O33 Fe8 O8 C1 -155.6(12) . .
O9 Fe8 O8 C1 -132.2(8) 3_667 .
O7 Fe8 O8 Fe6 -168.2(3) . .
O6 Fe8 O8 Fe6 -82.6(3) . .
O4 Fe8 O8 Fe6 90.2(3) 3_667 .
O33 Fe8 O8 Fe6 -13.5(15) . .
O9 Fe8 O8 Fe6 9.9(3) 3_667 .
O5 Fe6 O8 C1 -129.1(7) . .
O4 Fe6 O8 C1 52.1(12) . .
O9 Fe6 O8 C1 136.9(7) 3_667 .
N1 Fe6 O8 C1 -16.2(7) . .
O9 Fe6 O8 C1 58.3(7) . .
O5 Fe6 O8 Fe8 83.8(3) . .
O4 Fe6 O8 Fe8 -95.0(8) . .
O9 Fe6 O8 Fe8 -10.2(3) 3_667 .
N1 Fe6 O8 Fe8 -163.2(3) . .
O9 Fe6 O8 Fe8 -88.8(3) . .
C3 C2 O9 Fe6 -123.4(7) . 3_667
C3 C2 O9 Fe8 109.5(7) . 3_667
C3 C2 O9 Fe6 0.1(9) . .
O5 Fe6 O9 C2 -121.6(18) . .
O4 Fe6 O9 C2 125.3(6) . .
O8 Fe6 O9 C2 -52.6(6) . .
O9 Fe6 O9 C2 -133.7(6) 3_667 .
N1 Fe6 O9 C2 26.0(6) . .
O5 Fe6 O9 Fe6 12.1(19) . 3_667
O4 Fe6 O9 Fe6 -101.0(3) . 3_667
O8 Fe6 O9 Fe6 81.1(3) . 3_667
O9 Fe6 O9 Fe6 0.0 3_667 3_667
N1 Fe6 O9 Fe6 159.7(3) . 3_667
O5 Fe6 O9 Fe8 110.3(18) . 3_667
O4 Fe6 O9 Fe8 -2.8(2) . 3_667
O8 Fe6 O9 Fe8 179.3(3) . 3_667
O9 Fe6 O9 Fe8 98.2(3) 3_667 3_667
N1 Fe6 O9 Fe8 -102.2(3) . 3_667
C7 C5 O11 Fe5 -64.6(11) . .
C7 C5 O11 Fe3 119.6(9) . .
O3 Fe5 O11 C5 -170.8(8) . .
O5 Fe5 O11 C5 99.0(9) . .
O12 Fe5 O11 C5 43.0(8) . .
O27 Fe5 O11 C5 -63.1(8) . .
O28' Fe5 O11 C5 -119(2) . .
O27' Fe5 O11 C5 -57(2) . .
O3 Fe5 O11 Fe3 6.2(3) . .
O5 Fe5 O11 Fe3 -84.0(6) . .
O12 Fe5 O11 Fe3 -140.0(3) . .
O27 Fe5 O11 Fe3 113.9(3) . .
O28' Fe5 O11 Fe3 58(2) . .
O27' Fe5 O11 Fe3 120(2) . .
O1 Fe3 O11 C5 131(2) . .
O3 Fe3 O11 C5 170.4(10) . .
O20 Fe3 O11 C5 -15.0(10) . .
O22 Fe3 O11 C5 74.4(10) . .
O24 Fe3 O11 C5 -97.9(10) . .
O1 Fe3 O11 Fe5 -45(2) . .
O3 Fe3 O11 Fe5 -6.2(3) . .
O20 Fe3 O11 Fe5 168.4(3) . .
O22 Fe3 O11 Fe5 -102.1(3) . .
O24 Fe3 O11 Fe5 85.6(3) . .
C7 C6 O12 Fe5 49.9(14) . .
C7 C6 O12 Fe7 -147.1(8) . .
O3 Fe5 O12 C6 -99.5(10) . .
O5 Fe5 O12 C6 169.8(10) . .
O11 Fe5 O12 C6 -35.5(10) . .
O27 Fe5 O12 C6 68.9(10) . .
O28' Fe5 O12 C6 93(7) . .
O27' Fe5 O12 C6 71(3) . .
O3 Fe5 O12 Fe7 93.7(5) . .
O5 Fe5 O12 Fe7 3.0(3) . .
O11 Fe5 O12 Fe7 157.7(4) . .
O27 Fe5 O12 Fe7 -97.9(4) . .
O28' Fe5 O12 Fe7 -74(7) . .
O27' Fe5 O12 Fe7 -96(3) . .
O6 Fe7 O12 C6 106.4(13) . .
O31 Fe7 O12 C6 -63.6(10) . .
O5 Fe7 O12 C6 -169.6(10) . .
O29 Fe7 O12 C6 42.9(10) . .
O6 Fe7 O12 Fe5 -87.0(11) . .
O31 Fe7 O12 Fe5 103.1(4) . .
O5 Fe7 O12 Fe5 -3.0(3) . .
O29 Fe7 O12 Fe5 -150.5(4) . .
O14 C9 O13 C8 -175.5(9) . .
N2 C9 O13 C8 6.0(11) . .
C7 C8 O13 C9 -7.8(11) . .
N2 C9 O14 Fe1 -10.1(16) . 4_576
O13 C9 O14 Fe1 171.6(6) . 4_576
O16 C10 O15 Fe1 -19(2) . .
C11 C10 O15 Fe1 -175.3(12) . .
C11' C10 O15 Fe1 142.0(9) . .
O1 Fe1 O15 C10 -2.4(12) . .
O19 Fe1 O15 C10 -100.8(12) . .
O17 Fe1 O15 C10 95.1(12) . .
O21 Fe1 O15 C10 167.7(15) . .
O14 Fe1 O15 C10 178.4(12) 4_575 .
O15 C10 O16 Fe2 -4.8(19) . .
C11 C10 O16 Fe2 151.9(10) . .
C11' C10 O16 Fe2 -167.5(7) . .
O2 Fe2 O16 C10 -102(2) . .
O1 Fe2 O16 C10 39.2(11) . .
O23 Fe2 O16 C10 133.7(11) . .
O38 Fe2 O16 C10 -143.1(12) 3_667 .
O18 Fe2 O16 C10 -59.0(11) . .
O18 C17 O17 Fe1 -17.1(18) . .
C18 C17 O17 Fe1 164.9(8) . .
O1 Fe1 O17 C17 40.6(11) . .
O15 Fe1 O17 C17 -56.7(10) . .
O19 Fe1 O17 C17 -138.6(13) . .
O21 Fe1 O17 C17 135.1(10) . .
O14 Fe1 O17 C17 -141.6(10) 4_575 .
O17 C17 O18 Fe2 -4.7(19) . .
C18 C17 O18 Fe2 173.3(8) . .
O2 Fe2 O18 C17 -101.1(11) . .
O1 Fe2 O18 C17 -4.0(11) . .
O23 Fe2 O18 C17 172.9(13) . .
O38 Fe2 O18 C17 164.3(11) 3_667 .
O16 Fe2 O18 C17 84.0(11) . .
O20 C24 O19 Fe1 17.0(17) . .
C25 C24 O19 Fe1 -153.9(10) . .
C25' C24 O19 Fe1 -169.0(12) . .
O1 Fe1 O19 C24 2.1(11) . .
O15 Fe1 O19 C24 98.9(10) . .
O17 Fe1 O19 C24 -178.7(11) . .
O21 Fe1 O19 C24 -93.4(10) . .
O14 Fe1 O19 C24 -175.7(11) 4_575 .
O19 C24 O20 Fe3 0.6(17) . .
C25 C24 O20 Fe3 172.0(9) . .
C25' C24 O20 Fe3 -172.6(13) . .
O1 Fe3 O20 C24 -30.3(10) . .
O3 Fe3 O20 C24 164.9(10) . .
O11 Fe3 O20 C24 146.0(10) . .
O22 Fe3 O20 C24 62.5(10) . .
O24 Fe3 O20 C24 -125.1(10) . .
O22 C31 O21 Fe1 10.4(16) . .
C32 C31 O21 Fe1 -167.0(7) . .
O1 Fe1 O21 C31 -42.0(9) . .
O15 Fe1 O21 C31 147.8(15) . .
O19 Fe1 O21 C31 56.9(9) . .
O17 Fe1 O21 C31 -139.1(9) . .
O14 Fe1 O21 C31 137.1(9) 4_575 .
O21 C31 O22 Fe3 12.8(18) . .
C32 C31 O22 Fe3 -169.7(7) . .
O1 Fe3 O22 C31 4.0(11) . .
O3 Fe3 O22 C31 101.9(11) . .
O20 Fe3 O22 C31 -94.1(11) . .
O11 Fe3 O22 C31 178.3(11) . .
O24 Fe3 O22 C31 -137.4(16) . .
O24 C38 O23 Fe2 -33.5(17) . .
C39' C38 O23 Fe2 136.7(11) . .
C39 C38 O23 Fe2 161.8(9) . .
O2 Fe2 O23 C38 119.0(10) . .
O1 Fe2 O23 C38 20.7(10) . .
O38 Fe2 O23 C38 -147.5(10) 3_667 .
O16 Fe2 O23 C38 -67.2(10) . .
O18 Fe2 O23 C38 -156.2(13) . .
O23 C38 O24 Fe3 -3.2(16) . .
C39' C38 O24 Fe3 -173.2(9) . .
C39 C38 O24 Fe3 157.9(10) . .
O1 Fe3 O24 C38 36.2(10) . .
O3 Fe3 O24 C38 -61.7(10) . .
O20 Fe3 O24 C38 133.7(10) . .
O11 Fe3 O24 C38 -138.6(10) . .
O22 Fe3 O24 C38 177.4(15) . .
O26 C45 O25 Fe4 -3.7(16) . .
C46 C45 O25 Fe4 -172.7(7) . .
C46' C45 O25 Fe4 155.5(10) . .
O4 Fe4 O25 C45 97.1(9) . .
O3 Fe4 O25 C45 -128.8(8) . .
O2 Fe4 O25 C45 -14.5(9) . .
O28' Fe4 O25 C45 -176(3) . .
O25 C45 O26 Fe10 -16.4(17) . 3_667
C46 C45 O26 Fe10 152.0(8) . 3_667
C46' C45 O26 Fe10 -175.8(10) . 3_667
O30 C59 O29 Fe7 8.8(16) . .
C60 C59 O29 Fe7 -166.8(8) . .
O6 Fe7 O29 C59 36.9(9) . .
O31 Fe7 O29 C59 -64.9(9) . .
O5 Fe7 O29 C59 144.8(8) . .
O12 Fe7 O29 C59 -156.6(9) . .
O29 C59 O30 Fe9 -35.5(16) . .
C60 C59 O30 Fe9 140.2(9) . .
O6 Fe9 O30 C59 5.5(10) . .
O7 Fe9 O30 C59 -18(4) . .
O35 Fe9 O30 C59 -175.9(10) . .
O34 Fe9 O30 C59 -84.7(10) . .
O32 Fe9 O30 C59 99.3(10) . .
O32 C66 O31 Fe7 -17.5(17) . .
C67 C66 O31 Fe7 162.3(10) . .
O6 Fe7 O31 C66 -11.4(10) . .
O5 Fe7 O31 C66 -116.4(9) . .
O12 Fe7 O31 C66 165.9(9) . .
O29 Fe7 O31 C66 82.1(10) . .
O31 C66 O32 Fe9 14.1(18) . .
C67 C66 O32 Fe9 -165.7(10) . .
O6 Fe9 O32 C66 15.5(10) . .
O7 Fe9 O32 C66 99.7(10) . .
O35 Fe9 O32 C66 -165.3(10) . .
O30 Fe9 O32 C66 -75.8(10) . .
O34 Fe9 O32 C66 173(4) . .
O34 C73 O33 Fe8 7.4(14) . .
C74' C73 O33 Fe8 -165.3(11) . .
C74 C73 O33 Fe8 -170.8(8) . .
O7 Fe8 O33 C73 34.7(8) . .
O6 Fe8 O33 C73 -51.0(7) . .
O4 Fe8 O33 C73 135.5(7) 3_667 .
O8 Fe8 O33 C73 -120.3(13) . .
O9 Fe8 O33 C73 -143.1(7) 3_667 .
O33 C73 O34 Fe9 0.0(14) . .
C74' C73 O34 Fe9 172.6(11) . .
C74 C73 O34 Fe9 178.1(8) . .
O6 Fe9 O34 C73 37.8(8) . .
O7 Fe9 O34 C73 -46.4(8) . .
O35 Fe9 O34 C73 -141.3(8) . .
O30 Fe9 O34 C73 129.0(8) . .
O32 Fe9 O34 C73 -120(4) . .
O36 C80 O35 Fe9 -43.4(15) . .
C81 C80 O35 Fe9 136.0(9) . .
O6 Fe9 O35 C80 -17(10) . .
O7 Fe9 O35 C80 40.9(9) . .
O30 Fe9 O35 C80 -141.1(9) . .
O34 Fe9 O35 C80 130.0(9) . .
O32 Fe9 O35 C80 -48.4(9) . .
O35 C80 O36 Fe10 13.1(17) . .
C81 C80 O36 Fe10 -166.4(8) . .
O7 Fe10 O36 C80 6.3(11) . .
O2 Fe10 O36 C80 -165.3(10) 3_667 .
O37 Fe10 O36 C80 111.4(10) . .
O26 Fe10 O36 C80 -91.8(10) 3_667 .
O38 C87 O37 Fe10 7.5(16) . .
C88' C87 O37 Fe10 -177.4(9) . .
C88 C87 O37 Fe10 -163.4(8) . .
O7 Fe10 O37 C87 -131.5(9) . .
O2 Fe10 O37 C87 -28.3(9) 3_667 .
O26 Fe10 O37 C87 71.2(12) 3_667 .
O36 Fe10 O37 C87 130.1(9) . .
O37 C87 O38 Fe2 -8.6(15) . 3_667
C88' C87 O38 Fe2 176.3(9) . 3_667
C88 C87 O38 Fe2 162.2(7) . 3_667
